data_7129961
loop_
_publ_author_name
'Mastropierro, Pasquale'
'Kennedy, Alan R.'
'Hevia, Eva'

_publ_section_title
;
 Metallation of sensitive fluoroarenes using a potassium TMP-zincate
 supported by a silyl(bis)amido ligand
;
_journal_name_full 'Chemical Communications'
_journal_paper_doi 10.1039/D2CC00979J
_journal_year 2022
_chemical_formula_moiety 'C42 H46 F3 N2 Si Zn, C24 H48 K O6, C4 H8 O'
_chemical_formula_sum 'C70 H102 F3 K N2 O7 Si Zn'
_chemical_formula_weight 1273.09
_space_group_crystal_system monoclinic
_space_group_IT_number 15
_space_group_name_Hall '-C 2yc'
_space_group_name_H-M_alt 'C 1 2/c 1'
_atom_sites_solution_hydrogens geom
_audit_creation_date 2022-03-04
_audit_creation_method
;
Olex2 1.5
(compiled 2021.12.09 svn.r5202d8cf for OlexSys, GUI svn.r6439)
;
_audit_update_record
;
2022-03-04 deposited with the CCDC.	2022-03-08 downloaded from the CCDC.
;
_cell_angle_alpha 90
_cell_angle_beta 98.473(2)
_cell_angle_gamma 90
_cell_formula_units_Z 8
_cell_length_a 35.0797(7)
_cell_length_b 15.7345(3)
_cell_length_c 25.6152(4)
_cell_measurement_reflns_used 11400
_cell_measurement_temperature 123(2)
_cell_measurement_theta_max 72.5470
_cell_measurement_theta_min 4.3560
_cell_volume 13984.3(4)
_computing_cell_refinement CrysalisPro
_computing_data_collection CrysalisPro
_computing_data_reduction CrysalisPro
_computing_molecular_graphics 'Olex2 1.5 (Dolomanov et al., 2009)'
_computing_publication_material 'Olex2 1.5 (Dolomanov et al., 2009)'
_computing_structure_refinement 'SHELXL-2018/3 (Sheldrick, 2018)'
_computing_structure_solution 'SHELXS 2014/4 (Sheldrick, 2014)'
_diffrn_ambient_temperature 123(2)
_diffrn_measured_fraction_theta_full 0.999
_diffrn_measured_fraction_theta_max 0.985
_diffrn_measurement_device_type 'Oxford Diffraction Gemini S'
_diffrn_measurement_method 'omega scans'
_diffrn_radiation_type CuK\a
_diffrn_radiation_wavelength 1.54184
_diffrn_reflns_av_R_equivalents 0.0552
_diffrn_reflns_av_unetI/netI 0.0492
_diffrn_reflns_Laue_measured_fraction_full 0.999
_diffrn_reflns_Laue_measured_fraction_max 0.985
_diffrn_reflns_limit_h_max 41
_diffrn_reflns_limit_h_min -43
_diffrn_reflns_limit_k_max 14
_diffrn_reflns_limit_k_min -19
_diffrn_reflns_limit_l_max 30
_diffrn_reflns_limit_l_min -31
_diffrn_reflns_number 37197
_diffrn_reflns_point_group_measured_fraction_full 0.999
_diffrn_reflns_point_group_measured_fraction_max 0.985
_diffrn_reflns_theta_full 67.684
_diffrn_reflns_theta_max 73.126
_diffrn_reflns_theta_min 3.450
_diffrn_source 'sealed tube'
_exptl_absorpt_coefficient_mu 1.658
_exptl_absorpt_correction_T_max 1.00000
_exptl_absorpt_correction_T_min 0.20491
_exptl_absorpt_correction_type multi-scan
_exptl_absorpt_process_details
;
CrysAlisPro, Agilent Technologies,
Version 1.171.37.35 (release 13-08-2014 CrysAlis171 .NET)
(compiled Aug 13 2014,18:06:01)
Empirical absorption correction using spherical harmonics,
 implemented in SCALE3 ABSPACK scaling algorithm.
;
_exptl_crystal_colour colourless
_exptl_crystal_colour_primary colourless
_exptl_crystal_density_diffrn 1.209
_exptl_crystal_description block
_exptl_crystal_F_000 5456
_exptl_crystal_size_max 0.8
_exptl_crystal_size_mid 0.6
_exptl_crystal_size_min 0.6
_refine_diff_density_max 0.833
_refine_diff_density_min -0.633
_refine_diff_density_rms 0.083
_refine_ls_extinction_method none
_refine_ls_goodness_of_fit_ref 1.014
_refine_ls_hydrogen_treatment constr
_refine_ls_matrix_type full
_refine_ls_number_parameters 923
_refine_ls_number_reflns 13808
_refine_ls_number_restraints 397
_refine_ls_restrained_S_all 1.026
_refine_ls_R_factor_all 0.1002
_refine_ls_R_factor_gt 0.0813
_refine_ls_shift/su_max 0.002
_refine_ls_shift/su_mean 0.000
_refine_ls_structure_factor_coef Fsqd
_refine_ls_weighting_details 'w=1/[\s^2^(Fo^2^)+(0.1560P)^2^+18.6117P] where P=(Fo^2^+2Fc^2^)/3'
_refine_ls_weighting_scheme calc
_refine_ls_wR_factor_gt 0.2241
_refine_ls_wR_factor_ref 0.2547
_reflns_Friedel_coverage 0.000
_reflns_number_gt 10485
_reflns_number_total 13808
_reflns_threshold_expression 'I > 2\s(I)'
_cod_data_source_file d2cc00979j2.cif
_cod_data_source_block pm355a
_cod_database_code 7129961
_shelx_shelxl_version_number 2018/3
_shelx_space_group_comment
;
The symmetry employed for this shelxl refinement is uniquely defined
by the following loop, which should always be used as a source of
symmetry information in preference to the above space-group names.
They are only intended as comments.
;
_olex2_refinement_description
;
1. Restrained distances
 O4-C55 = O4-C58 = O3-C51 = O3-C54 = O2-C47 = O2-C50 = O1-C43 = O1-C46
 1.43 with sigma of 0.01
 O4A-C55A = O4A-C58A = O3A-C51A = O3A-C54A
 1.43 with sigma of 0.01
 O2A-C47A = O2A-C50A = O1A-C43A = O1A-C46A
 1.43 with sigma of 0.01
 O5-C59 = O5-C62 = O6-C63 = O6-C66
 1.43 with sigma of 0.01
 O5A-C59A = O5A-C62A = O6A-C63A = O6A-C66A = O7-C67
 1.43 with sigma of 0.01
 O8-C71 = O8-C74 = O7-C70
 1.43 with sigma of 0.01
 C55-C56 = C56-C57 = C57-C58 = C51-C52 = C52-C53 = C53-C54
 1.53 with sigma of 0.01
 C47-C48 = C48-C49 = C49-C50 = C43-C44 = C44-C45 = C45-C46
 1.53 with sigma of 0.01
 C55A-C56A = C56A-C57A = C57A-C58A = C51A-C52A = C52A-C53A = C53A-C54A
 1.53 with sigma of 0.01
 C47A-C48A = C48A-C49A = C49A-C50A = C43A-C44A = C44A-C45A = C45A-C46A
 1.53 with sigma of 0.01
 C59-C60 = C60-C61 = C61-C62 = C63-C64 = C64-C65 = C65-C66
 1.53 with sigma of 0.01
 C67-C68 = C68-C69 = C69-C70
 1.53 with sigma of 0.01
 C59A-C60A = C60A-C61A = C61A-C62A = C63A-C64A = C64A-C65A = C65A-C66A
 1.53 with sigma of 0.01
 C71-C72 = C72-C73 = C73-C74
 1.53 with sigma of 0.01
 C63-C66 = C63A-C66A
 2.3 with sigma of 0.02
 C73-C71
 2.4 with sigma of 0.02
 C72-C74
 2.4 with sigma of 0.02
 C74-C71
 2.3 with sigma of 0.02
 O6A-C64A
 2.3 with sigma of 0.02
 C56-C57A
 2.3 with sigma of 0.02
 O2A-C49A
 2.3 with sigma of 0.02
2. Rigid bond restraints
 O4, C55, C56, C57, C58
 with sigma for 1-2 distances of 0.01 and sigma for 1-3 distances of 0.01
 O1, C43, C44, C45, C46
 with sigma for 1-2 distances of 0.01 and sigma for 1-3 distances of 0.01
 O3, C51, C52, C53, C54
 with sigma for 1-2 distances of 0.01 and sigma for 1-3 distances of 0.01
 O2, C47, C48, C49, C50
 with sigma for 1-2 distances of 0.01 and sigma for 1-3 distances of 0.01
 C69, C67, C68, O7, C70
 with sigma for 1-2 distances of 0.01 and sigma for 1-3 distances of 0.01
 O8, C71, C72, C73, C74
 with sigma for 1-2 distances of 0.01 and sigma for 1-3 distances of 0.01
 O6, C63, C64, C65, C66
 with sigma for 1-2 distances of 0.01 and sigma for 1-3 distances of 0.01
 O5, C59, C60, C61, C62
 with sigma for 1-2 distances of 0.01 and sigma for 1-3 distances of 0.01
3. Uiso/Uaniso restraints and constraints
O4 \\sim C55 \\sim C56 \\sim C57 \\sim C58: within 1.7A with sigma of 0.02 and
sigma for terminal atoms of 0.02 within 1.7A
O1 \\sim C43 \\sim C44 \\sim C45 \\sim C46: within 1.7A with sigma of 0.02 and
sigma for terminal atoms of 0.02 within 1.7A
O3 \\sim C51 \\sim C52 \\sim C53 \\sim C54: within 1.7A with sigma of 0.02 and
sigma for terminal atoms of 0.02 within 1.7A
O2 \\sim C47 \\sim C48 \\sim C49 \\sim C50: within 1.7A with sigma of 0.02 and
sigma for terminal atoms of 0.02 within 1.7A
C69 \\sim C67 \\sim C68 \\sim O7 \\sim C70: within 1.7A with sigma of 0.02 and
sigma for terminal atoms of 0.02 within 1.7A
O8 \\sim C71 \\sim C72 \\sim C73 \\sim C74: within 1.7A with sigma of 0.02 and
sigma for terminal atoms of 0.02 within 1.7A
O6 \\sim C63 \\sim C64 \\sim C65 \\sim C66: within 1.7A with sigma of 0.02 and
sigma for terminal atoms of 0.02 within 1.7A
O5 \\sim C59 \\sim C60 \\sim C61 \\sim C62: within 1.7A with sigma of 0.02 and
sigma for terminal atoms of 0.02 within 1.7A
Uanis(O3) = Uanis(O3A)
Uanis(O2) = Uanis(O2A)
Uanis(O1) = Uanis(O1A)
Uanis(O5) = Uanis(O5A)
Uanis(O6) = Uanis(O6A)
Uanis(C56) = Uanis(C55A)
Uanis(C57) = Uanis(C56A)
Uanis(C58) = Uanis(C57A)
Uanis(C46) = Uanis(C46A)
Uanis(C45) = Uanis(C45A)
Uanis(C44) = Uanis(C44A)
Uanis(C43) = Uanis(C43A)
Uanis(C50) = Uanis(C50A)
Uanis(C49) = Uanis(C49A)
Uanis(C48) = Uanis(C48A)
Uanis(C47) = Uanis(C47A)
Uanis(C54) = Uanis(C54A)
Uanis(C53) = Uanis(C53A)
Uanis(C52) = Uanis(C52A)
Uanis(C63) = Uanis(C63A)
Uanis(C64) = Uanis(C65A)
Uanis(C66) = Uanis(C66A)
Uanis(C62) = Uanis(C62A)
Uanis(C61) = Uanis(C61A)
Uanis(C60) = Uanis(C60A)
Uanis(C59) = Uanis(C59A)
Uanis(C51) = Uanis(C51A)
Uanis(O4) = Uanis(C58A)
4. Others
 Fixed Sof: O1(0.5) O2(0.5) O3(0.5) O4(0.5) O5(0.5) O6(0.5) C43(0.5) H43A(0.5)
 H43B(0.5) C44(0.5) H44A(0.5) H44B(0.5) C45(0.5) H45A(0.5) H45B(0.5) C46(0.5)
 H46A(0.5) H46B(0.5) C47(0.5) H47A(0.5) H47B(0.5) C48(0.5) H48A(0.5) H48B(0.5)
 C49(0.5) H49A(0.5) H49B(0.5) C50(0.5) H50A(0.5) H50B(0.5) C51(0.5) H51A(0.5)
 H51B(0.5) C52(0.5) H52A(0.5) H52B(0.5) C53(0.5) H53A(0.5) H53B(0.5) C54(0.5)
 H54A(0.5) H54B(0.5) C55(0.5) H55A(0.5) H55B(0.5) C56(0.5) H56A(0.5) H56B(0.5)
 C57(0.5) H57A(0.5) H57B(0.5) C58(0.5) H58A(0.5) H58B(0.5) C59(0.5) H59A(0.5)
 H59B(0.5) C60(0.5) H60A(0.5) H60B(0.5) C61(0.5) H61A(0.5) H61B(0.5) C62(0.5)
 H62A(0.5) H62B(0.5) C63(0.5) H63A(0.5) H63B(0.5) C64(0.5) H64A(0.5) H64B(0.5)
 C65(0.5) H65A(0.5) H65B(0.5) C66(0.5) H66A(0.5) H66B(0.5) O1A(0.5) C43A(0.5)
 H43C(0.5) H43D(0.5) C44A(0.5) H44C(0.5) H44D(0.5) C45A(0.5) H45C(0.5)
 H45D(0.5) C46A(0.5) H46C(0.5) H46D(0.5) O3A(0.5) C51A(0.5) H51C(0.5) H51D(0.5)
 C52A(0.5) H52C(0.5) H52D(0.5) C53A(0.5) H53C(0.5) H53D(0.5) C54A(0.5)
 H54C(0.5) H54D(0.5) O4A(0.5) C55A(0.5) H55C(0.5) H55D(0.5) C56A(0.5) H56C(0.5)
 H56D(0.5) C57A(0.5) H57C(0.5) H57D(0.5) C58A(0.5) H58C(0.5) H58D(0.5) O2A(0.5)
 C47A(0.5) H47C(0.5) H47D(0.5) C48A(0.5) H48C(0.5) H48D(0.5) C49A(0.5)
 H49C(0.5) H49D(0.5) C50A(0.5) H50C(0.5) H50D(0.5) O5A(0.5) C59A(0.5) H59C(0.5)
 H59D(0.5) C60A(0.5) H60C(0.5) H60D(0.5) C62A(0.5) H62C(0.5) H62D(0.5)
 C61A(0.5) H61C(0.5) H61D(0.5) O6A(0.5) C63A(0.5) H63C(0.5) H63D(0.5) C64A(0.5)
 H64C(0.5) H64D(0.5) C65A(0.5) H65C(0.5) H65D(0.5) C66A(0.5) H66C(0.5)
 H66D(0.5) O8(0.5) C71(0.5) H71A(0.5) H71B(0.5) C72(0.5) H72A(0.5) H72B(0.5)
 C73(0.5) H73A(0.5) H73B(0.5) C74(0.5) H74A(0.5) H74B(0.5) O7(0.5) C67(0.5)
 H67A(0.5) H67B(0.5) C68(0.5) H68A(0.5) H68B(0.5) C69(0.5) H69A(0.5) H69B(0.5)
 C70(0.5) H70A(0.5) H70B(0.5)
5.a Ternary CH refined with riding coordinates:
 C19(H19), C23(H23), C31(H31), C34(H34)
5.b Secondary CH2 refined with riding coordinates:
 C43(H43A,H43B), C44(H44A,H44B), C45(H45A,H45B), C46(H46A,H46B), C47(H47A,
 H47B), C48(H48A,H48B), C49(H49A,H49B), C50(H50A,H50B), C51(H51A,H51B),
 C52(H52A,H52B), C53(H53A,H53B), C54(H54A,H54B), C55(H55A,H55B), C56(H56A,H56B),
  C57(H57A,H57B), C58(H58A,H58B), C59(H59A,H59B), C60(H60A,H60B), C61(H61A,
 H61B), C62(H62A,H62B), C63(H63A,H63B), C64(H64A,H64B), C65(H65A,H65B),
 C66(H66A,H66B), C43A(H43C,H43D), C44A(H44C,H44D), C45A(H45C,H45D), C46A(H46C,
 H46D), C51A(H51C,H51D), C52A(H52C,H52D), C53A(H53C,H53D), C54A(H54C,H54D),
 C55A(H55C,H55D), C56A(H56C,H56D), C57A(H57C,H57D), C58A(H58C,H58D), C47A(H47C,
 H47D), C48A(H48C,H48D), C49A(H49C,H49D), C50A(H50C,H50D), C59A(H59C,H59D),
 C60A(H60C,H60D), C62A(H62C,H62D), C61A(H61C,H61D), C63A(H63C,H63D), C64A(H64C,
 H64D), C65A(H65C,H65D), C66A(H66C,H66D), C71(H71A,H71B), C72(H72A,H72B),
 C73(H73A,H73B), C74(H74A,H74B), C67(H67A,H67B), C68(H68A,H68B), C69(H69A,H69B),
  C70(H70A,H70B)
5.c Aromatic/amide H refined with riding coordinates:
 C2(H2), C3(H3), C4(H4), C5(H5), C6(H6), C8(H8), C9(H9), C10(H10), C11(H11),
 C12(H12), C15(H15), C16(H16), C17(H17), C27(H27), C28(H28), C29(H29), C39(H39),
  C41(H41)
5.d Idealised Me refined as rotating group:
 C20(H20A,H20B,H20C), C21(H21A,H21B,H21C), C22(H22A,H22B,H22C), C24(H24A,H24B,
 H24C), C32(H32A,H32B,H32C), C33(H33A,H33B,H33C), C35(H35A,H35B,H35C), C36(H36A,
 H36B,H36C)
;
_olex2_submission_special_instructions 'No special instructions were received'

loop_
_space_group_symop_operation_xyz
'x, y, z'
'-x, y, -z+1/2'
'x+1/2, y+1/2, z'
'-x+1/2, y+1/2, -z+1/2'
'-x, -y, -z'
'x, -y, z-1/2'
'-x+1/2, -y+1/2, -z'
'x+1/2, -y+1/2, z-1/2'

loop_
_atom_site_label
_atom_site_type_symbol
_atom_site_fract_x
_atom_site_fract_y
_atom_site_fract_z
_atom_site_U_iso_or_equiv
_atom_site_adp_type
_atom_site_occupancy
_atom_site_site_symmetry_order
_atom_site_calc_flag
_atom_site_refinement_flags_posn
_atom_site_refinement_flags_adp
_atom_site_refinement_flags_occupancy
_atom_site_disorder_assembly
_atom_site_disorder_group
Zn1 Zn 0.62664(2) 0.28386(3) 0.19176(2) 0.04367(16) Uani 1 1 d . . . . .
K1 K 0.750000 0.250000 0.500000 0.0848(4) Uani 1 2 d S . P . .
K2 K 0.500000 0.72563(11) 0.250000 0.0985(6) Uani 1 2 d S T P . .
Si1 Si 0.62375(2) 0.20987(5) 0.09965(3) 0.0403(2) Uani 1 1 d . . . . .
F1 F 0.64965(13) 0.46204(19) 0.25256(12) 0.1044(11) Uani 1 1 d . . . . .
F2 F 0.60380(10) 0.4094(3) 0.41072(12) 0.1235(15) Uani 1 1 d . . . . .
F3 F 0.59602(8) 0.1975(2) 0.28184(10) 0.0802(7) Uani 1 1 d . . . . .
O1 O 0.6774(9) 0.228(2) 0.5249(8) 0.116(3) Uani 0.5 1 d D U P A 1
O2 O 0.7313(4) 0.4108(9) 0.4806(7) 0.162(4) Uani 0.5 1 d D U P A 1
O3 O 0.7336(11) 0.189(3) 0.4025(10) 0.116(3) Uani 0.5 1 d D U P A 1
O4 O 0.6451(5) 0.0525(9) 0.4237(7) 0.181(5) Uani 0.5 1 d D U P B 1
O5 O 0.4868(8) 0.7246(11) 0.1446(9) 0.140(3) Uani 0.5 1 d D U P C 1
O6 O 0.4259(5) 0.7226(16) 0.2676(7) 0.204(5) Uani 0.5 1 d D U P C 1
N1 N 0.59607(7) 0.28712(17) 0.12166(10) 0.0418(5) Uani 1 1 d . . . . .
N2 N 0.65593(8) 0.20079(17) 0.15607(10) 0.0424(5) Uani 1 1 d . . . . .
C1 C 0.59635(10) 0.1084(2) 0.07945(15) 0.0546(8) Uani 1 1 d . . . . .
C2 C 0.58432(12) 0.0531(3) 0.11637(18) 0.0619(9) Uani 1 1 d . . . . .
H2 H 0.591483 0.064931 0.152859 0.074 Uiso 1 1 calc R U . . .
C3 C 0.56219(15) -0.0189(3) 0.1016(2) 0.0833(14) Uani 1 1 d . . . . .
H3 H 0.554742 -0.055548 0.127847 0.100 Uiso 1 1 calc R U . . .
C4 C 0.55126(17) -0.0365(4) 0.0494(3) 0.103(2) Uani 1 1 d . . . . .
H4 H 0.536334 -0.085810 0.039284 0.123 Uiso 1 1 calc R U . . .
C5 C 0.56180(19) 0.0169(4) 0.0114(2) 0.104(2) Uani 1 1 d . . . . .
H5 H 0.553528 0.005309 -0.024895 0.125 Uiso 1 1 calc R U . . .
C6 C 0.58471(14) 0.0882(4) 0.02629(18) 0.0775(13) Uani 1 1 d . . . . .
H6 H 0.592507 0.123613 -0.000245 0.093 Uiso 1 1 calc R U . . .
C7 C 0.64603(10) 0.2372(2) 0.03905(12) 0.0498(7) Uani 1 1 d . . . . .
C8 C 0.62888(13) 0.2948(3) 0.00205(16) 0.0642(10) Uani 1 1 d . . . . .
H8 H 0.605548 0.321899 0.007261 0.077 Uiso 1 1 calc R U . . .
C9 C 0.64561(18) 0.3135(4) -0.04314(18) 0.0866(15) Uani 1 1 d . . . . .
H9 H 0.633591 0.353355 -0.068189 0.104 Uiso 1 1 calc R U . . .
C10 C 0.67919(17) 0.2746(4) -0.05126(19) 0.0883(16) Uani 1 1 d . . . . .
H10 H 0.690429 0.287431 -0.081882 0.106 Uiso 1 1 calc R U . . .
C11 C 0.69625(14) 0.2181(4) -0.0156(2) 0.0870(16) Uani 1 1 d . . . . .
H11 H 0.719426 0.190811 -0.021428 0.104 Uiso 1 1 calc R U . . .
C12 C 0.68016(12) 0.1993(4) 0.02957(16) 0.0713(12) Uani 1 1 d . . . . .
H12 H 0.692748 0.159888 0.054417 0.086 Uiso 1 1 calc R U . . .
C13 C 0.56288(10) 0.3329(2) 0.10120(11) 0.0464(7) Uani 1 1 d . . . . .
C14 C 0.52533(10) 0.2998(3) 0.10229(13) 0.0512(8) Uani 1 1 d . . . . .
C15 C 0.49340(11) 0.3494(3) 0.08384(15) 0.0617(9) Uani 1 1 d . . . . .
H15 H 0.468400 0.326414 0.084293 0.074 Uiso 1 1 calc R U . . .
C16 C 0.49668(12) 0.4304(3) 0.06496(16) 0.0691(11) Uani 1 1 d . . . . .
H16 H 0.474339 0.463116 0.052950 0.083 Uiso 1 1 calc R U . . .
C17 C 0.53307(14) 0.4636(3) 0.06375(16) 0.0680(11) Uani 1 1 d . . . . .
H17 H 0.535593 0.519487 0.050704 0.082 Uiso 1 1 calc R U . . .
C18 C 0.56630(11) 0.4160(3) 0.08146(14) 0.0554(8) Uani 1 1 d . . . . .
C19 C 0.52001(10) 0.2142(3) 0.12599(14) 0.0557(8) Uani 1 1 d . . . . .
H19 H 0.545481 0.184470 0.130378 0.067 Uiso 1 1 calc R U . . .
C20 C 0.49094(14) 0.1581(4) 0.09134(19) 0.0772(12) Uani 1 1 d . . . . .
H20A H 0.465621 0.185683 0.086397 0.116 Uiso 1 1 calc R U . . .
H20B H 0.489130 0.102865 0.108498 0.116 Uiso 1 1 calc R U . . .
H20C H 0.499454 0.149775 0.056940 0.116 Uiso 1 1 calc R U . . .
C21 C 0.50814(16) 0.2243(4) 0.18118(18) 0.0832(14) Uani 1 1 d . . . . .
H21A H 0.528107 0.256070 0.203965 0.125 Uiso 1 1 calc R U . . .
H21B H 0.505086 0.168061 0.196444 0.125 Uiso 1 1 calc R U . . .
H21C H 0.483676 0.255267 0.178243 0.125 Uiso 1 1 calc R U . . .
C22 C 0.60919(17) 0.5094(3) 0.0325(2) 0.0883(15) Uani 1 1 d . . . . .
H22A H 0.604935 0.472040 0.001565 0.132 Uiso 1 1 calc R U . . .
H22B H 0.635099 0.533999 0.035676 0.132 Uiso 1 1 calc R U . . .
H22C H 0.590000 0.555116 0.028381 0.132 Uiso 1 1 calc R U . . .
C23 C 0.60533(13) 0.4578(3) 0.08236(18) 0.0671(10) Uani 1 1 d . . . . .
H23 H 0.624981 0.411399 0.084932 0.081 Uiso 1 1 calc R U . . .
C24 C 0.61492(18) 0.5135(4) 0.1320(2) 0.0932(16) Uani 1 1 d . . . . .
H24A H 0.598406 0.563985 0.128532 0.140 Uiso 1 1 calc R U . . .
H24B H 0.642005 0.530894 0.135809 0.140 Uiso 1 1 calc R U . . .
H24C H 0.610446 0.480905 0.163101 0.140 Uiso 1 1 calc R U . . .
C25 C 0.69533(9) 0.1804(2) 0.16562(12) 0.0482(7) Uani 1 1 d . . . . .
C26 C 0.70794(12) 0.0969(3) 0.18036(15) 0.0613(10) Uani 1 1 d . . . . .
C27 C 0.74743(14) 0.0795(3) 0.19157(18) 0.0788(14) Uani 1 1 d . . . . .
H27 H 0.755570 0.023582 0.201774 0.095 Uiso 1 1 calc R U . . .
C28 C 0.77431(14) 0.1402(4) 0.1883(2) 0.0888(17) Uani 1 1 d . . . . .
H28 H 0.800946 0.126579 0.195771 0.107 Uiso 1 1 calc R U . . .
C29 C 0.76300(13) 0.2209(4) 0.1741(2) 0.0773(13) Uani 1 1 d . . . . .
H29 H 0.782029 0.263208 0.172044 0.093 Uiso 1 1 calc R U . . .
C30 C 0.72373(11) 0.2430(3) 0.16253(14) 0.0570(8) Uani 1 1 d . . . . .
C31 C 0.67842(15) 0.0298(3) 0.1851(2) 0.0749(12) Uani 1 1 d . . . . .
H31 H 0.655895 0.041605 0.157358 0.090 Uiso 1 1 calc R U . . .
C32 C 0.6922(2) -0.0611(3) 0.1756(3) 0.105(2) Uani 1 1 d . . . . .
H32A H 0.701826 -0.063460 0.141673 0.158 Uiso 1 1 calc R U . . .
H32B H 0.670587 -0.100729 0.175228 0.158 Uiso 1 1 calc R U . . .
H32C H 0.712858 -0.076859 0.204001 0.158 Uiso 1 1 calc R U . . .
C33 C 0.6643(2) 0.0347(4) 0.2369(3) 0.0965(16) Uani 1 1 d . . . . .
H33A H 0.685232 0.019648 0.265128 0.145 Uiso 1 1 calc R U . . .
H33B H 0.642804 -0.004979 0.237289 0.145 Uiso 1 1 calc R U . . .
H33C H 0.655546 0.092672 0.242577 0.145 Uiso 1 1 calc R U . . .
C34 C 0.71291(11) 0.3346(3) 0.14907(16) 0.0615(9) Uani 1 1 d . . . . .
H34 H 0.684365 0.335625 0.137940 0.074 Uiso 1 1 calc R U . . .
C35 C 0.7311(2) 0.3715(4) 0.1032(3) 0.1033(19) Uani 1 1 d . . . . .
H35A H 0.759025 0.376356 0.113605 0.155 Uiso 1 1 calc R U . . .
H35B H 0.720193 0.427852 0.094113 0.155 Uiso 1 1 calc R U . . .
H35C H 0.725679 0.333893 0.072485 0.155 Uiso 1 1 calc R U . . .
C36 C 0.72130(18) 0.3914(4) 0.1977(2) 0.0911(16) Uani 1 1 d . . . . .
H36A H 0.709216 0.367251 0.226459 0.137 Uiso 1 1 calc R U . . .
H36B H 0.710865 0.448346 0.189151 0.137 Uiso 1 1 calc R U . . .
H36C H 0.749224 0.395189 0.208611 0.137 Uiso 1 1 calc R U . . .
C37 C 0.62290(10) 0.3281(3) 0.26279(13) 0.0549(8) Uani 1 1 d . . . . .
C38 C 0.60686(11) 0.2782(3) 0.29722(15) 0.0636(10) Uani 1 1 d . . . . .
C39 C 0.60036(13) 0.3017(4) 0.34748(17) 0.0848(16) Uani 1 1 d . . . . .
H39 H 0.589561 0.263550 0.370051 0.102 Uiso 1 1 calc R U . . .
C40 C 0.61040(14) 0.3826(4) 0.36239(17) 0.0828(15) Uani 1 1 d . . . . .
C41 C 0.62690(17) 0.4366(4) 0.3320(2) 0.0871(15) Uani 1 1 d . . . . .
H41 H 0.634350 0.492286 0.343677 0.105 Uiso 1 1 calc R U . . .
C42 C 0.63259(15) 0.4071(3) 0.28246(17) 0.0724(11) Uani 1 1 d . . . . .
C43 C 0.6570(6) 0.1732(14) 0.5562(8) 0.142(4) Uani 0.5 1 d D U P A 1
H43A H 0.672091 0.160716 0.591148 0.170 Uiso 0.5 1 calc R U P A 1
H43B H 0.648716 0.119443 0.537885 0.170 Uiso 0.5 1 calc R U P A 1
C44 C 0.6230(8) 0.233(2) 0.5603(12) 0.113(3) Uani 0.5 1 d D U P A 1
H44A H 0.603644 0.208150 0.580478 0.136 Uiso 0.5 1 calc R U P A 1
H44B H 0.630915 0.290035 0.573486 0.136 Uiso 0.5 1 calc R U P A 1
C45 C 0.6112(10) 0.229(2) 0.5010(12) 0.106(4) Uani 0.5 1 d D U P A 1
H45A H 0.607186 0.169756 0.487744 0.127 Uiso 0.5 1 calc R U P A 1
H45B H 0.588284 0.263855 0.488662 0.127 Uiso 0.5 1 calc R U P A 1
C46 C 0.6482(9) 0.268(3) 0.4880(13) 0.113(4) Uani 0.5 1 d D U P A 1
H46A H 0.651821 0.254649 0.451192 0.135 Uiso 0.5 1 calc R U P A 1
H46B H 0.648382 0.329914 0.492976 0.135 Uiso 0.5 1 calc R U P A 1
C47 C 0.7603(5) 0.4768(10) 0.4851(8) 0.146(5) Uani 0.5 1 d D U P A 1
H47A H 0.784824 0.455331 0.475333 0.175 Uiso 0.5 1 calc R U P A 1
H47B H 0.765142 0.500207 0.521321 0.175 Uiso 0.5 1 calc R U P A 1
C48 C 0.7422(4) 0.5434(11) 0.4457(8) 0.139(5) Uani 0.5 1 d D U P A 1
H48A H 0.756957 0.549813 0.415891 0.167 Uiso 0.5 1 calc R U P A 1
H48B H 0.740335 0.599342 0.462918 0.167 Uiso 0.5 1 calc R U P A 1
C49 C 0.7019(4) 0.5055(8) 0.4273(8) 0.119(3) Uani 0.5 1 d D U P A 1
H49A H 0.683215 0.525427 0.450052 0.143 Uiso 0.5 1 calc R U P A 1
H49B H 0.692441 0.522156 0.390356 0.143 Uiso 0.5 1 calc R U P A 1
C50 C 0.7072(7) 0.4087(9) 0.4318(9) 0.177(5) Uani 0.5 1 d D U P A 1
H50A H 0.682734 0.378235 0.433432 0.212 Uiso 0.5 1 calc R U P A 1
H50B H 0.720207 0.384756 0.403250 0.212 Uiso 0.5 1 calc R U P A 1
C51 C 0.7064(8) 0.2119(17) 0.3580(10) 0.123(5) Uani 0.5 1 d D U P A 1
H51A H 0.692913 0.265029 0.365008 0.147 Uiso 0.5 1 calc R U P A 1
H51B H 0.686977 0.166385 0.349181 0.147 Uiso 0.5 1 calc R U P A 1
C52 C 0.7297(6) 0.224(2) 0.3134(12) 0.118(4) Uani 0.5 1 d D U P A 1
H52A H 0.735857 0.285147 0.308960 0.141 Uiso 0.5 1 calc R U P A 1
H52B H 0.715967 0.202054 0.279669 0.141 Uiso 0.5 1 calc R U P A 1
C53 C 0.7662(7) 0.1726(11) 0.3323(8) 0.131(4) Uani 0.5 1 d D U P A 1
H53A H 0.773177 0.134806 0.304250 0.158 Uiso 0.5 1 calc R U P A 1
H53B H 0.788420 0.209555 0.345481 0.158 Uiso 0.5 1 calc R U P A 1
C54 C 0.7522(7) 0.1228(14) 0.3766(7) 0.127(4) Uani 0.5 1 d D U P A 1
H54A H 0.733739 0.077730 0.362645 0.152 Uiso 0.5 1 calc R U P A 1
H54B H 0.773852 0.097128 0.400464 0.152 Uiso 0.5 1 calc R U P A 1
C55 C 0.6071(6) 0.0531(13) 0.3959(10) 0.155(6) Uani 0.5 1 d D U P B 1
H55A H 0.606085 0.086010 0.362809 0.186 Uiso 0.5 1 calc R U P B 1
H55B H 0.589229 0.079247 0.417723 0.186 Uiso 0.5 1 calc R U P B 1
C56 C 0.5959(7) -0.0406(12) 0.3836(7) 0.115(4) Uani 0.5 1 d D U P B 1
H56A H 0.582003 -0.064561 0.411159 0.138 Uiso 0.5 1 calc R U P B 1
H56B H 0.579222 -0.045346 0.348951 0.138 Uiso 0.5 1 calc R U P B 1
C57 C 0.6335(6) -0.0856(15) 0.3827(7) 0.140(5) Uani 0.5 1 d D U P B 1
H57A H 0.643127 -0.079669 0.348469 0.168 Uiso 0.5 1 calc R U P B 1
H57B H 0.632285 -0.146461 0.392226 0.168 Uiso 0.5 1 calc R U P B 1
C58 C 0.6569(7) -0.0329(10) 0.4265(8) 0.149(5) Uani 0.5 1 d D U P B 1
H58A H 0.653520 -0.056545 0.461360 0.178 Uiso 0.5 1 calc R U P B 1
H58B H 0.684629 -0.036252 0.423123 0.178 Uiso 0.5 1 calc R U P B 1
C59 C 0.4875(7) 0.6444(11) 0.1183(7) 0.149(5) Uani 0.5 1 d D U P C 1
H59A H 0.464338 0.609874 0.121059 0.179 Uiso 0.5 1 calc R U P C 1
H59B H 0.511017 0.611312 0.131418 0.179 Uiso 0.5 1 calc R U P C 1
C60 C 0.4879(7) 0.6775(12) 0.0634(8) 0.144(5) Uani 0.5 1 d D U P C 1
H60A H 0.468684 0.645651 0.038759 0.173 Uiso 0.5 1 calc R U P C 1
H60B H 0.513608 0.666370 0.053118 0.173 Uiso 0.5 1 calc R U P C 1
C61 C 0.4793(6) 0.7715(10) 0.0572(6) 0.132(4) Uani 0.5 1 d D U P C 1
H61A H 0.454522 0.781448 0.034074 0.158 Uiso 0.5 1 calc R U P C 1
H61B H 0.500098 0.801700 0.042496 0.158 Uiso 0.5 1 calc R U P C 1
C62 C 0.4773(7) 0.7997(11) 0.1136(6) 0.134(4) Uani 0.5 1 d D U P C 1
H62A H 0.496009 0.845679 0.124506 0.161 Uiso 0.5 1 calc R U P C 1
H62B H 0.451078 0.819955 0.117278 0.161 Uiso 0.5 1 calc R U P C 1
C63 C 0.3952(6) 0.7545(16) 0.2928(7) 0.162(4) Uani 0.5 1 d D U P C 1
H63A H 0.402944 0.807267 0.312536 0.194 Uiso 0.5 1 calc R U P C 1
H63B H 0.387089 0.711913 0.317405 0.194 Uiso 0.5 1 calc R U P C 1
C64 C 0.3630(7) 0.7718(18) 0.2475(7) 0.140(5) Uani 0.5 1 d D U P C 1
H64A H 0.361104 0.833303 0.239289 0.168 Uiso 0.5 1 calc R U P C 1
H64B H 0.337884 0.751959 0.256277 0.168 Uiso 0.5 1 calc R U P C 1
C65 C 0.3744(6) 0.7217(15) 0.2012(7) 0.147(5) Uani 0.5 1 d D U P C 1
H65A H 0.352821 0.685649 0.184512 0.177 Uiso 0.5 1 calc R U P C 1
H65B H 0.382445 0.760099 0.174256 0.177 Uiso 0.5 1 calc R U P C 1
C66 C 0.4077(6) 0.6681(14) 0.2269(6) 0.177(5) Uani 0.5 1 d D U P C 1
H66A H 0.398516 0.615065 0.241644 0.212 Uiso 0.5 1 calc R U P C 1
H66B H 0.425387 0.653654 0.201445 0.212 Uiso 0.5 1 calc R U P C 1
O1A O 0.6753(9) 0.228(2) 0.5108(7) 0.116(3) Uani 0.5 1 d D . P A 2
C43A C 0.6672(6) 0.2149(16) 0.5632(7) 0.142(4) Uani 0.5 1 d D . P A 2
H43C H 0.680445 0.258939 0.586828 0.170 Uiso 0.5 1 calc R U P A 2
H43D H 0.677509 0.158797 0.575933 0.170 Uiso 0.5 1 calc R U P A 2
C44A C 0.6241(7) 0.218(2) 0.5660(13) 0.113(3) Uani 0.5 1 d D . P A 2
H44C H 0.614479 0.161919 0.576055 0.136 Uiso 0.5 1 calc R U P A 2
H44D H 0.618054 0.261285 0.591548 0.136 Uiso 0.5 1 calc R U P A 2
C45A C 0.6070(10) 0.241(2) 0.5102(11) 0.106(4) Uani 0.5 1 d D . P A 2
H45C H 0.590819 0.194533 0.493490 0.127 Uiso 0.5 1 calc R U P A 2
H45D H 0.590806 0.292974 0.510243 0.127 Uiso 0.5 1 calc R U P A 2
C46A C 0.6403(8) 0.258(3) 0.4801(13) 0.113(4) Uani 0.5 1 d D . P A 2
H46C H 0.635941 0.228136 0.445789 0.135 Uiso 0.5 1 calc R U P A 2
H46D H 0.642296 0.319727 0.473243 0.135 Uiso 0.5 1 calc R U P A 2
O3A O 0.7336(11) 0.199(3) 0.3968(10) 0.116(3) Uani 0.5 1 d D . P A 2
C51A C 0.7147(7) 0.2389(17) 0.3500(10) 0.123(5) Uani 0.5 1 d D . P A 2
H51C H 0.711452 0.300672 0.355134 0.147 Uiso 0.5 1 calc R U P A 2
H51D H 0.689315 0.212795 0.337405 0.147 Uiso 0.5 1 calc R U P A 2
C52A C 0.7437(8) 0.2203(19) 0.3132(12) 0.118(4) Uani 0.5 1 d D . P A 2
H52C H 0.762705 0.267235 0.314778 0.141 Uiso 0.5 1 calc R U P A 2
H52D H 0.730454 0.215676 0.276422 0.141 Uiso 0.5 1 calc R U P A 2
C53A C 0.7643(9) 0.1374(11) 0.3298(7) 0.131(4) Uani 0.5 1 d D . P A 2
H53C H 0.749910 0.087654 0.313517 0.158 Uiso 0.5 1 calc R U P A 2
H53D H 0.790852 0.136688 0.321101 0.158 Uiso 0.5 1 calc R U P A 2
C54A C 0.7640(7) 0.1406(14) 0.3888(6) 0.127(4) Uani 0.5 1 d D . P A 2
H54C H 0.759039 0.083466 0.402476 0.152 Uiso 0.5 1 calc R U P A 2
H54D H 0.789126 0.161238 0.407201 0.152 Uiso 0.5 1 calc R U P A 2
O4A O 0.6022(5) 0.0309(10) 0.3636(7) 0.175(6) Uani 0.5 1 d D . P D 2
C55A C 0.5989(7) -0.0587(11) 0.3665(7) 0.115(4) Uani 0.5 1 d D . P D 2
H55C H 0.597602 -0.083111 0.330715 0.138 Uiso 0.5 1 calc R U P D 2
H55D H 0.574650 -0.073345 0.379987 0.138 Uiso 0.5 1 calc R U P D 2
C56A C 0.6321(6) -0.0967(15) 0.4018(7) 0.140(5) Uani 0.5 1 d D . P D 2
H56C H 0.639712 -0.152584 0.388920 0.168 Uiso 0.5 1 calc R U P D 2
H56D H 0.627178 -0.101655 0.438740 0.168 Uiso 0.5 1 calc R U P D 2
C57A C 0.6612(6) -0.0268(11) 0.3948(9) 0.149(5) Uani 0.5 1 d D . P D 2
H57C H 0.677380 -0.015607 0.429173 0.178 Uiso 0.5 1 calc R U P D 2
H57D H 0.678344 -0.046557 0.369838 0.178 Uiso 0.5 1 calc R U P D 2
C58A C 0.6416(6) 0.0549(13) 0.3742(11) 0.181(5) Uani 0.5 1 d D . P D 2
H58C H 0.645605 0.100504 0.401094 0.217 Uiso 0.5 1 calc R U P D 2
H58D H 0.651089 0.074352 0.341757 0.217 Uiso 0.5 1 calc R U P D 2
O2A O 0.7482(4) 0.3947(8) 0.4448(7) 0.162(4) Uani 0.5 1 d D . P A 2
C47A C 0.7657(5) 0.4781(10) 0.4537(9) 0.146(5) Uani 0.5 1 d D . P A 2
H47C H 0.770978 0.503589 0.420171 0.175 Uiso 0.5 1 calc R U P A 2
H47D H 0.790044 0.474873 0.478642 0.175 Uiso 0.5 1 calc R U P A 2
C48A C 0.7355(4) 0.5287(11) 0.4770(9) 0.139(5) Uani 0.5 1 d D . P A 2
H48C H 0.728371 0.581340 0.456709 0.167 Uiso 0.5 1 calc R U P A 2
H48D H 0.744135 0.543126 0.514468 0.167 Uiso 0.5 1 calc R U P A 2
C49A C 0.7021(4) 0.4634(9) 0.4707(7) 0.119(3) Uani 0.5 1 d D . P A 2
H49C H 0.704698 0.419329 0.498565 0.143 Uiso 0.5 1 calc R U P A 2
H49D H 0.676199 0.489791 0.466518 0.143 Uiso 0.5 1 calc R U P A 2
C50A C 0.7142(5) 0.4330(12) 0.4184(7) 0.177(5) Uani 0.5 1 d D . P A 2
H50C H 0.695922 0.391657 0.399241 0.212 Uiso 0.5 1 calc R U P A 2
H50D H 0.719237 0.480198 0.394803 0.212 Uiso 0.5 1 calc R U P A 2
O5A O 0.4812(8) 0.7286(11) 0.1427(9) 0.140(3) Uani 0.5 1 d D . P C 2
C59A C 0.4596(7) 0.6670(13) 0.1094(7) 0.149(5) Uani 0.5 1 d D . P C 2
H59C H 0.431634 0.678441 0.106824 0.179 Uiso 0.5 1 calc R U P C 2
H59D H 0.464843 0.609065 0.123649 0.179 Uiso 0.5 1 calc R U P C 2
C60A C 0.4723(6) 0.6750(16) 0.0560(8) 0.144(5) Uani 0.5 1 d D . P C 2
H60C H 0.452244 0.704105 0.031106 0.173 Uiso 0.5 1 calc R U P C 2
H60D H 0.476861 0.618065 0.041713 0.173 Uiso 0.5 1 calc R U P C 2
C62A C 0.5018(7) 0.7805(11) 0.1103(7) 0.134(4) Uani 0.5 1 d D . P C 2
H62C H 0.526537 0.799634 0.130653 0.161 Uiso 0.5 1 calc R U P C 2
H62D H 0.486404 0.831259 0.097984 0.161 Uiso 0.5 1 calc R U P C 2
C61A C 0.5093(6) 0.7264(11) 0.0632(6) 0.132(4) Uani 0.5 1 d D . P C 2
H61C H 0.511770 0.761516 0.031864 0.158 Uiso 0.5 1 calc R U P C 2
H61D H 0.532349 0.689965 0.071872 0.158 Uiso 0.5 1 calc R U P C 2
O6A O 0.4284(4) 0.7327(17) 0.2455(6) 0.204(5) Uani 0.5 1 d D . P C 2
C63A C 0.4138(5) 0.6958(18) 0.2902(7) 0.162(4) Uani 0.5 1 d D . P C 2
H63C H 0.424382 0.724927 0.323416 0.194 Uiso 0.5 1 calc R U P C 2
H63D H 0.419843 0.634413 0.293470 0.194 Uiso 0.5 1 calc R U P C 2
C64A C 0.3712(4) 0.7106(15) 0.2764(8) 0.179(12) Uani 0.5 1 d D . P C 2
H64C H 0.359971 0.732020 0.307129 0.215 Uiso 0.5 1 calc R U P C 2
H64D H 0.357573 0.658025 0.263120 0.215 Uiso 0.5 1 calc R U P C 2
C65A C 0.3694(8) 0.7777(16) 0.2332(9) 0.140(5) Uani 0.5 1 d D . P C 2
H65C H 0.378470 0.834074 0.247023 0.168 Uiso 0.5 1 calc R U P C 2
H65D H 0.343433 0.782753 0.212276 0.168 Uiso 0.5 1 calc R U P C 2
C66A C 0.3981(6) 0.7345(19) 0.2025(6) 0.177(5) Uani 0.5 1 d D . P C 2
H66C H 0.389763 0.676929 0.190056 0.212 Uiso 0.5 1 calc R U P C 2
H66D H 0.404339 0.769286 0.172702 0.212 Uiso 0.5 1 calc R U P C 2
O8 O 0.4787(3) 0.8908(5) 0.2757(4) 0.105(2) Uani 0.5 1 d D U P C -1
C71 C 0.5120(3) 0.9404(8) 0.2933(5) 0.113(4) Uani 0.5 1 d D U P C -1
H71A H 0.534415 0.903604 0.305687 0.135 Uiso 0.5 1 calc R U P C -1
H71B H 0.507445 0.978880 0.322263 0.135 Uiso 0.5 1 calc R U P C -1
C72 C 0.5187(3) 0.9913(10) 0.2440(5) 0.113(3) Uani 0.5 1 d D U P C -1
H72A H 0.531955 1.045759 0.253953 0.135 Uiso 0.5 1 calc R U P C -1
H72B H 0.534146 0.958260 0.221707 0.135 Uiso 0.5 1 calc R U P C -1
C73 C 0.4777(4) 1.0062(9) 0.2156(5) 0.115(4) Uani 0.5 1 d D U P C -1
H73A H 0.469211 1.065142 0.221096 0.138 Uiso 0.5 1 calc R U P C -1
H73B H 0.476116 0.995664 0.177227 0.138 Uiso 0.5 1 calc R U P C -1
C74 C 0.4533(3) 0.9424(8) 0.2408(6) 0.113(4) Uani 0.5 1 d D U P C -1
H74A H 0.435097 0.972448 0.260501 0.136 Uiso 0.5 1 calc R U P C -1
H74B H 0.438228 0.906761 0.213295 0.136 Uiso 0.5 1 calc R U P C -1
O7 O 0.5028(4) 0.5601(5) 0.2693(4) 0.139(4) Uani 0.5 1 d D U P C -1
C67 C 0.4748(5) 0.4949(10) 0.2720(7) 0.130(4) Uani 0.5 1 d D U P C -1
H67A H 0.448404 0.518380 0.268490 0.156 Uiso 0.5 1 calc R U P C -1
H67B H 0.480313 0.462295 0.305341 0.156 Uiso 0.5 1 calc R U P C -1
C68 C 0.4807(3) 0.4405(8) 0.2241(5) 0.096(3) Uani 0.5 1 d D U P C -1
H68A H 0.470275 0.382444 0.226816 0.115 Uiso 0.5 1 calc R U P C -1
H68B H 0.468341 0.466845 0.190726 0.115 Uiso 0.5 1 calc R U P C -1
C69 C 0.5244(3) 0.4392(9) 0.2274(7) 0.117(4) Uani 0.5 1 d D U P C -1
H69A H 0.535547 0.385766 0.243444 0.141 Uiso 0.5 1 calc R U P C -1
H69B H 0.532448 0.446527 0.192184 0.141 Uiso 0.5 1 calc R U P C -1
C70 C 0.5359(4) 0.5144(10) 0.2625(9) 0.154(5) Uani 0.5 1 d D U P C -1
H70A H 0.549266 0.494798 0.297124 0.185 Uiso 0.5 1 calc R U P C -1
H70B H 0.553784 0.551275 0.246220 0.185 Uiso 0.5 1 calc R U P C -1

loop_
_atom_site_aniso_label
_atom_site_aniso_U_11
_atom_site_aniso_U_22
_atom_site_aniso_U_33
_atom_site_aniso_U_23
_atom_site_aniso_U_13
_atom_site_aniso_U_12
Zn1 0.0475(3) 0.0496(3) 0.0327(2) -0.00052(15) 0.00150(17) 0.00102(16)
K1 0.1033(11) 0.0940(10) 0.0558(7) 0.0113(7) 0.0071(7) 0.0179(9)
K2 0.1309(16) 0.0680(8) 0.0920(12) 0.000 0.0006(11) 0.000
Si1 0.0379(4) 0.0468(4) 0.0343(4) -0.0032(3) -0.0009(3) 0.0016(3)
F1 0.177(4) 0.0684(16) 0.0682(17) -0.0101(13) 0.0193(19) -0.0168(19)
F2 0.103(2) 0.210(4) 0.0606(16) -0.053(2) 0.0225(15) 0.003(3)
F3 0.0833(17) 0.104(2) 0.0539(13) 0.0032(13) 0.0113(12) -0.0247(15)
O1 0.110(4) 0.174(5) 0.066(9) 0.038(8) 0.017(7) 0.028(4)
O2 0.148(8) 0.105(5) 0.220(11) 0.028(7) -0.018(7) 0.008(5)
O3 0.148(4) 0.148(8) 0.051(4) 0.000(4) 0.010(3) 0.023(5)
O4 0.211(9) 0.138(6) 0.185(10) -0.009(8) -0.001(9) -0.018(7)
O5 0.210(8) 0.120(4) 0.087(3) -0.016(3) 0.014(4) -0.028(4)
O6 0.152(7) 0.341(12) 0.122(11) 0.012(10) 0.027(6) 0.074(7)
N1 0.0394(13) 0.0503(14) 0.0338(12) -0.0012(10) -0.0011(10) 0.0032(10)
N2 0.0419(13) 0.0477(13) 0.0354(12) -0.0006(10) -0.0019(10) 0.0039(10)
C1 0.0494(18) 0.0550(18) 0.058(2) -0.0169(15) 0.0025(15) -0.0024(14)
C2 0.060(2) 0.0550(19) 0.069(2) -0.0105(17) 0.0059(17) -0.0061(16)
C3 0.075(3) 0.065(3) 0.111(4) -0.017(3) 0.018(3) -0.016(2)
C4 0.092(4) 0.091(4) 0.127(5) -0.050(4) 0.021(3) -0.040(3)
C5 0.112(4) 0.113(4) 0.084(4) -0.052(3) 0.006(3) -0.038(4)
C6 0.078(3) 0.094(3) 0.060(2) -0.029(2) 0.006(2) -0.022(2)
C7 0.0500(18) 0.0638(19) 0.0351(15) -0.0062(13) 0.0050(13) 0.0018(14)
C8 0.070(2) 0.076(3) 0.0466(19) 0.0040(17) 0.0075(17) 0.0135(19)
C9 0.114(4) 0.098(3) 0.052(2) 0.016(2) 0.024(2) 0.013(3)
C10 0.096(4) 0.122(4) 0.053(2) -0.009(3) 0.033(2) -0.015(3)
C11 0.064(3) 0.142(5) 0.059(3) -0.015(3) 0.018(2) 0.012(3)
C12 0.057(2) 0.108(3) 0.049(2) -0.005(2) 0.0076(17) 0.021(2)
C13 0.0506(17) 0.0573(17) 0.0303(13) -0.0011(12) 0.0028(12) 0.0110(14)
C14 0.0408(16) 0.077(2) 0.0353(14) -0.0010(14) 0.0018(12) 0.0096(15)
C15 0.0472(19) 0.088(3) 0.0488(18) 0.0044(18) 0.0035(14) 0.0137(18)
C16 0.057(2) 0.092(3) 0.056(2) 0.007(2) 0.0029(17) 0.027(2)
C17 0.083(3) 0.067(2) 0.052(2) 0.0119(17) 0.0061(19) 0.025(2)
C18 0.058(2) 0.062(2) 0.0443(17) 0.0064(15) 0.0035(14) 0.0118(16)
C19 0.0407(17) 0.080(2) 0.0457(17) 0.0037(16) 0.0048(13) 0.0021(15)
C20 0.066(3) 0.092(3) 0.071(3) 0.003(2) 0.002(2) -0.012(2)
C21 0.086(3) 0.118(4) 0.046(2) 0.018(2) 0.011(2) 0.009(3)
C22 0.092(3) 0.075(3) 0.101(4) 0.033(3) 0.023(3) 0.006(3)
C23 0.075(3) 0.055(2) 0.071(2) 0.0156(18) 0.008(2) 0.0071(18)
C24 0.099(4) 0.074(3) 0.100(4) -0.004(3) -0.007(3) -0.013(3)
C25 0.0452(17) 0.0582(18) 0.0371(14) -0.0085(13) -0.0075(12) 0.0072(14)
C26 0.062(2) 0.066(2) 0.0491(18) -0.0071(16) -0.0148(16) 0.0179(17)
C27 0.072(3) 0.088(3) 0.067(3) -0.019(2) -0.020(2) 0.032(2)
C28 0.054(2) 0.127(5) 0.078(3) -0.028(3) -0.017(2) 0.034(3)
C29 0.048(2) 0.112(4) 0.070(3) -0.021(2) 0.0012(19) -0.005(2)
C30 0.0467(18) 0.079(2) 0.0441(17) -0.0109(16) 0.0016(14) 0.0003(16)
C31 0.083(3) 0.055(2) 0.078(3) 0.0067(19) -0.017(2) 0.013(2)
C32 0.141(5) 0.065(3) 0.100(4) -0.005(3) -0.018(4) 0.022(3)
C33 0.116(4) 0.072(3) 0.103(4) 0.010(3) 0.022(3) 0.002(3)
C34 0.054(2) 0.071(2) 0.059(2) -0.0089(18) 0.0071(16) -0.0168(17)
C35 0.124(5) 0.095(4) 0.100(4) 0.002(3) 0.047(4) -0.026(4)
C36 0.108(4) 0.082(3) 0.078(3) -0.024(3) -0.007(3) -0.004(3)
C37 0.0501(18) 0.074(2) 0.0384(15) -0.0036(15) 0.0002(13) 0.0116(16)
C38 0.0476(19) 0.099(3) 0.0424(18) -0.0059(18) 0.0010(14) -0.0009(19)
C39 0.060(2) 0.154(5) 0.041(2) -0.007(3) 0.0100(17) -0.009(3)
C40 0.071(3) 0.132(5) 0.044(2) -0.024(3) 0.0032(19) 0.012(3)
C41 0.097(4) 0.096(4) 0.064(3) -0.029(3) -0.003(3) 0.016(3)
C42 0.087(3) 0.078(3) 0.050(2) -0.0128(19) 0.0025(19) 0.011(2)
C43 0.138(9) 0.199(12) 0.083(6) 0.043(8) 0.001(6) 0.001(8)
C44 0.113(5) 0.142(9) 0.087(6) 0.002(6) 0.019(4) -0.028(5)
C45 0.101(7) 0.124(9) 0.091(8) -0.017(7) 0.005(6) -0.010(6)
C46 0.111(10) 0.146(8) 0.075(8) 0.006(6) -0.007(7) -0.003(7)
C47 0.120(7) 0.124(6) 0.182(12) -0.044(8) -0.018(8) -0.004(5)
C48 0.107(7) 0.120(6) 0.179(12) -0.019(7) -0.015(8) -0.028(5)
C49 0.090(5) 0.096(6) 0.168(10) 0.000(5) 0.008(6) -0.002(5)
C50 0.156(9) 0.100(7) 0.253(11) -0.036(8) -0.039(8) -0.032(7)
C51 0.142(9) 0.151(12) 0.070(7) 0.017(7) -0.001(6) 0.014(8)
C52 0.178(13) 0.111(5) 0.063(3) -0.001(3) 0.012(9) -0.003(9)
C53 0.196(8) 0.121(11) 0.078(4) -0.030(7) 0.022(5) 0.034(10)
C54 0.190(11) 0.107(9) 0.075(7) -0.019(5) -0.010(7) 0.027(7)
C55 0.186(11) 0.123(8) 0.154(13) 0.021(10) 0.017(10) 0.009(8)
C56 0.147(6) 0.111(8) 0.074(10) 0.012(6) -0.023(7) 0.006(5)
C57 0.182(8) 0.124(7) 0.101(11) 0.008(8) -0.021(8) 0.019(6)
C58 0.168(8) 0.119(6) 0.147(11) 0.015(9) -0.012(9) -0.022(6)
C59 0.212(13) 0.119(6) 0.107(6) -0.022(5) -0.005(10) -0.009(9)
C60 0.178(14) 0.141(7) 0.102(6) -0.034(5) -0.019(9) 0.026(9)
C61 0.171(11) 0.125(7) 0.094(5) -0.008(5) 0.005(7) -0.019(7)
C62 0.183(12) 0.109(6) 0.118(6) -0.009(5) 0.046(8) -0.025(7)
C63 0.159(10) 0.224(13) 0.111(7) 0.028(7) 0.044(6) 0.042(9)
C64 0.118(8) 0.174(9) 0.133(10) -0.008(8) 0.036(7) 0.016(7)
C65 0.133(10) 0.202(13) 0.112(8) 0.007(8) 0.034(7) 0.061(10)
C66 0.179(11) 0.255(13) 0.096(7) 0.021(7) 0.020(8) 0.095(10)
O1A 0.110(4) 0.174(5) 0.066(9) 0.038(8) 0.017(7) 0.028(4)
C43A 0.138(9) 0.199(12) 0.083(6) 0.043(8) 0.001(6) 0.001(8)
C44A 0.113(5) 0.142(9) 0.087(6) 0.002(6) 0.019(4) -0.028(5)
C45A 0.101(7) 0.124(9) 0.091(8) -0.017(7) 0.005(6) -0.010(6)
C46A 0.111(10) 0.146(8) 0.075(8) 0.006(6) -0.007(7) -0.003(7)
O3A 0.148(4) 0.148(8) 0.051(4) 0.000(4) 0.010(3) 0.023(5)
C51A 0.142(9) 0.151(12) 0.070(7) 0.017(7) -0.001(6) 0.014(8)
C52A 0.178(13) 0.111(5) 0.063(3) -0.001(3) 0.012(9) -0.003(9)
C53A 0.196(8) 0.121(11) 0.078(4) -0.030(7) 0.022(5) 0.034(10)
C54A 0.190(11) 0.107(9) 0.075(7) -0.019(5) -0.010(7) 0.027(7)
O4A 0.193(15) 0.129(12) 0.206(18) 0.035(12) 0.044(13) 0.036(11)
C55A 0.147(6) 0.111(8) 0.074(10) 0.012(6) -0.023(7) 0.006(5)
C56A 0.182(8) 0.124(7) 0.101(11) 0.008(8) -0.021(8) 0.019(6)
C57A 0.168(8) 0.119(6) 0.147(11) 0.015(9) -0.012(9) -0.022(6)
C58A 0.211(9) 0.138(6) 0.185(10) -0.009(8) -0.001(9) -0.018(7)
O2A 0.148(8) 0.105(5) 0.220(11) 0.028(7) -0.018(7) 0.008(5)
C47A 0.120(7) 0.124(6) 0.182(12) -0.044(8) -0.018(8) -0.004(5)
C48A 0.107(7) 0.120(6) 0.179(12) -0.019(7) -0.015(8) -0.028(5)
C49A 0.090(5) 0.096(6) 0.168(10) 0.000(5) 0.008(6) -0.002(5)
C50A 0.156(9) 0.100(7) 0.253(11) -0.036(8) -0.039(8) -0.032(7)
O5A 0.210(8) 0.120(4) 0.087(3) -0.016(3) 0.014(4) -0.028(4)
C59A 0.212(13) 0.119(6) 0.107(6) -0.022(5) -0.005(10) -0.009(9)
C60A 0.178(14) 0.141(7) 0.102(6) -0.034(5) -0.019(9) 0.026(9)
C62A 0.183(12) 0.109(6) 0.118(6) -0.009(5) 0.046(8) -0.025(7)
C61A 0.171(11) 0.125(7) 0.094(5) -0.008(5) 0.005(7) -0.019(7)
O6A 0.152(7) 0.341(12) 0.122(11) 0.012(10) 0.027(6) 0.074(7)
C63A 0.159(10) 0.224(13) 0.111(7) 0.028(7) 0.044(6) 0.042(9)
C64A 0.119(13) 0.27(3) 0.136(15) 0.092(17) -0.022(11) -0.087(16)
C65A 0.118(8) 0.174(9) 0.133(10) -0.008(8) 0.036(7) 0.016(7)
C66A 0.179(11) 0.255(13) 0.096(7) 0.021(7) 0.020(8) 0.095(10)
O8 0.134(6) 0.067(4) 0.108(6) 0.007(4) -0.007(5) -0.011(4)
C71 0.133(8) 0.091(7) 0.111(8) 0.008(6) 0.007(6) -0.015(6)
C72 0.131(7) 0.110(8) 0.098(7) -0.003(6) 0.020(7) -0.007(7)
C73 0.144(9) 0.096(7) 0.103(8) 0.013(6) 0.012(7) -0.005(7)
C74 0.132(8) 0.097(7) 0.106(8) 0.018(6) 0.006(6) -0.005(6)
O7 0.172(8) 0.065(4) 0.170(11) -0.033(5) -0.009(9) 0.010(5)
C67 0.160(9) 0.097(8) 0.143(10) 0.005(8) 0.055(9) 0.015(7)
C68 0.090(6) 0.080(6) 0.116(8) -0.002(5) 0.007(6) -0.010(5)
C69 0.103(6) 0.085(7) 0.158(11) -0.022(7) 0.001(7) 0.011(6)
C70 0.122(7) 0.105(9) 0.216(13) -0.032(9) -0.043(9) 0.004(6)

loop_
_atom_type_symbol
_atom_type_description
_atom_type_scat_dispersion_real
_atom_type_scat_dispersion_imag
_atom_type_scat_source
Zn Zn -1.5491 0.6778 'International Tables Vol C Tables 4.2.6.8 and 6.1.1.4'
K K 0.3868 1.0657 'International Tables Vol C Tables 4.2.6.8 and 6.1.1.4'
Si Si 0.2541 0.3302 'International Tables Vol C Tables 4.2.6.8 and 6.1.1.4'
F F 0.0727 0.0534 'International Tables Vol C Tables 4.2.6.8 and 6.1.1.4'
O O 0.0492 0.0322 'International Tables Vol C Tables 4.2.6.8 and 6.1.1.4'
N N 0.0311 0.0180 'International Tables Vol C Tables 4.2.6.8 and 6.1.1.4'
C C 0.0181 0.0091 'International Tables Vol C Tables 4.2.6.8 and 6.1.1.4'
H H 0.0000 0.0000 'International Tables Vol C Tables 4.2.6.8 and 6.1.1.4'

loop_
_geom_angle_atom_site_label_1
_geom_angle_atom_site_label_2
_geom_angle_atom_site_label_3
_geom_angle
_geom_angle_site_symmetry_1
_geom_angle_site_symmetry_3
_geom_angle_publ_flag
N1 Zn1 Si1 40.53(8) . . ?
N1 Zn1 N2 81.01(11) . . ?
N1 Zn1 C37 137.56(13) . . ?
N2 Zn1 Si1 40.56(7) . . ?
N2 Zn1 C37 140.66(13) . . ?
C37 Zn1 Si1 171.75(13) . . ?
O1 K1 O1 180.0 7_656 . ?
O1 K1 O3A 83.3(11) . 7_656 ?
O1 K1 O3A 96.7(11) 7_656 7_656 ?
O2 K1 O1 92.7(8) . 7_656 ?
O2 K1 O1 87.3(8) . . ?
O2 K1 O1 87.3(8) 7_656 7_656 ?
O2 K1 O1 92.7(8) 7_656 . ?
O2 K1 O2 180.0 7_656 . ?
O2 K1 O3 99.1(8) . . ?
O2 K1 O3 99.1(8) 7_656 7_656 ?
O2 K1 O3 80.9(8) . 7_656 ?
O2 K1 O3 80.9(8) 7_656 . ?
O2 K1 O1A 85.5(8) 7_656 7_656 ?
O2 K1 O1A 94.5(8) . 7_656 ?
O2 K1 O3A 84.8(8) . 7_656 ?
O2 K1 O3A 95.2(8) 7_656 7_656 ?
O2 K1 O2A 25.9(4) 7_656 7_656 ?
O2 K1 O2A 154.1(4) . 7_656 ?
O3 K1 O1 95.3(11) 7_656 7_656 ?
O3 K1 O1 84.7(11) 7_656 . ?
O3 K1 O1 95.3(11) . . ?
O3 K1 O1 84.7(11) . 7_656 ?
O3 K1 O3 180.0 . 7_656 ?
O3 K1 O1A 91.6(11) . 7_656 ?
O3 K1 O1A 88.4(11) 7_656 7_656 ?
O3 K1 O3A 4.2(18) 7_656 7_656 ?
O3 K1 O3A 175.8(18) . 7_656 ?
O3 K1 O2A 99.9(10) . 7_656 ?
O3 K1 O2A 80.1(10) 7_656 7_656 ?
O1A K1 O3A 90.4(10) 7_656 . ?
O1A K1 O3A 89.6(10) . . ?
O2A K1 O1A 77.7(7) 7_656 . ?
O2A K1 O1A 102.3(7) . . ?
O2A K1 O3A 75.9(9) . . ?
O2A K1 O3A 104.1(9) 7_656 . ?
O2A K1 O2A 180.0 7_656 . ?
O5 K2 O5 179.3(7) . 2_655 ?
O5 K2 O6 98.1(7) 2_655 2_655 ?
O5 K2 O6 98.1(7) . . ?
O5 K2 O6 81.9(7) . 2_655 ?
O5 K2 O6 81.9(7) 2_655 . ?
O5 K2 C66 78.4(6) 2_655 2_655 ?
O5 K2 C66 101.4(7) . 2_655 ?
O5 K2 O5A 4.1(11) 2_655 2_655 ?
O5 K2 O5A 176.0(11) . 2_655 ?
O5 K2 C63A 106.1(7) 2_655 2_655 ?
O5 K2 C63A 73.8(7) . 2_655 ?
O5 K2 O8 77.4(4) 2_655 . ?
O5 K2 O8 103.3(4) . . ?
O6 K2 O6 178.0(11) . 2_655 ?
O6 K2 C66 24.7(3) 2_655 2_655 ?
O6 K2 C66 154.0(6) . 2_655 ?
O6 K2 O5A 94.2(7) 2_655 2_655 ?
O6 K2 O5A 85.9(7) . 2_655 ?
O6 K2 C63A 167.8(5) . 2_655 ?
O6 K2 C63A 10.8(6) 2_655 2_655 ?
O6 K2 O8 71.5(6) . . ?
O6 K2 O8 110.5(6) 2_655 . ?
C66 K2 C63A 28.7(5) 2_655 2_655 ?
O5A K2 O5A 178.1(7) 2_655 . ?
O5A K2 C63A 77.8(6) . 2_655 ?
O5A K2 C63A 102.4(6) 2_655 2_655 ?
O6A K2 O5A 97.9(6) 2_655 . ?
O6A K2 O5A 82.0(6) . . ?
O6A K2 O6A 174.9(12) 2_655 . ?
O6A K2 C63A 22.9(3) 2_655 2_655 ?
O6A K2 C63A 159.0(4) . 2_655 ?
O8 K2 C66 119.6(4) . 2_655 ?
O8 K2 C63A 118.8(5) . 2_655 ?
O7 K2 O5 100.3(4) . . ?
O7 K2 O5 79.0(4) . 2_655 ?
O7 K2 O6 87.8(6) . . ?
O7 K2 O6 90.2(6) . 2_655 ?
O7 K2 C66 72.1(5) . 2_655 ?
O7 K2 O5A 80.4(4) . 2_655 ?
O7 K2 C63A 84.8(6) . 2_655 ?
O7 K2 O8 150.4(4) . . ?
N1 Si1 Zn1 48.15(8) . . ?
N1 Si1 N2 96.76(13) . . ?
N1 Si1 C1 113.62(15) . . ?
N1 Si1 C7 115.79(15) . . ?
N2 Si1 Zn1 48.72(9) . . ?
N2 Si1 C1 113.99(15) . . ?
N2 Si1 C7 114.46(14) . . ?
C1 Si1 Zn1 124.81(13) . . ?
C7 Si1 Zn1 132.36(11) . . ?
C7 Si1 C1 102.84(16) . . ?
C43 O1 K1 140(2) . . ?
C46 O1 K1 112.9(16) . . ?
C46 O1 C43 105(2) . . ?
C47 O2 K1 121.4(11) . . ?
C50 O2 K1 104.1(10) . . ?
C50 O2 C47 114.3(15) . . ?
C51 O3 K1 133.2(19) . . ?
C51 O3 C54 96(2) . . ?
C54 O3 K1 130.3(15) . . ?
C58 O4 C55 106.3(16) . . ?
C59 O5 K2 117.8(13) . . ?
C59 O5 C62 119.1(19) . . ?
C62 O5 K2 123.0(13) . . ?
C63 O6 K2 151.5(15) . . ?
C63 O6 C66 104.8(12) . . ?
C66 O6 K2 103.1(12) . . ?
Si1 N1 Zn1 91.32(11) . . ?
C13 N1 Zn1 132.1(2) . . ?
C13 N1 Si1 136.5(2) . . ?
Si1 N2 Zn1 90.71(12) . . ?
C25 N2 Zn1 129.6(2) . . ?
C25 N2 Si1 132.7(2) . . ?
C2 C1 Si1 122.1(3) . . ?
C2 C1 C6 116.4(4) . . ?
C6 C1 Si1 121.3(3) . . ?
C1 C2 H2 118.8 . . ?
C3 C2 C1 122.4(4) . . ?
C3 C2 H2 118.8 . . ?
C2 C3 H3 120.2 . . ?
C4 C3 C2 119.7(5) . . ?
C4 C3 H3 120.2 . . ?
C3 C4 H4 119.9 . . ?
C3 C4 C5 120.2(5) . . ?
C5 C4 H4 119.9 . . ?
C4 C5 H5 120.0 . . ?
C4 C5 C6 120.0(5) . . ?
C6 C5 H5 120.0 . . ?
C1 C6 C5 121.4(5) . . ?
C1 C6 H6 119.3 . . ?
C5 C6 H6 119.3 . . ?
C8 C7 Si1 121.5(3) . . ?
C8 C7 C12 117.4(4) . . ?
C12 C7 Si1 121.2(3) . . ?
C7 C8 H8 119.7 . . ?
C7 C8 C9 120.7(4) . . ?
C9 C8 H8 119.7 . . ?
C8 C9 H9 119.9 . . ?
C10 C9 C8 120.3(5) . . ?
C10 C9 H9 119.9 . . ?
C9 C10 H10 120.1 . . ?
C11 C10 C9 119.8(4) . . ?
C11 C10 H10 120.1 . . ?
C10 C11 H11 119.7 . . ?
C10 C11 C12 120.5(5) . . ?
C12 C11 H11 119.7 . . ?
C7 C12 C11 121.3(4) . . ?
C7 C12 H12 119.3 . . ?
C11 C12 H12 119.3 . . ?
N1 C13 C14 121.6(3) . . ?
N1 C13 C18 120.0(3) . . ?
C18 C13 C14 118.3(3) . . ?
C13 C14 C19 120.5(3) . . ?
C15 C14 C13 119.4(4) . . ?
C15 C14 C19 120.0(3) . . ?
C14 C15 H15 118.8 . . ?
C16 C15 C14 122.4(4) . . ?
C16 C15 H15 118.8 . . ?
C15 C16 H16 120.6 . . ?
C15 C16 C17 118.9(4) . . ?
C17 C16 H16 120.6 . . ?
C16 C17 H17 119.4 . . ?
C16 C17 C18 121.2(4) . . ?
C18 C17 H17 119.4 . . ?
C13 C18 C23 121.3(3) . . ?
C17 C18 C13 119.9(4) . . ?
C17 C18 C23 118.6(4) . . ?
C14 C19 H19 107.7 . . ?
C14 C19 C20 113.3(3) . . ?
C14 C19 C21 110.2(4) . . ?
C20 C19 H19 107.7 . . ?
C20 C19 C21 110.2(4) . . ?
C21 C19 H19 107.7 . . ?
C19 C20 H20A 109.5 . . ?
C19 C20 H20B 109.5 . . ?
C19 C20 H20C 109.5 . . ?
H20A C20 H20B 109.5 . . ?
H20A C20 H20C 109.5 . . ?
H20B C20 H20C 109.5 . . ?
C19 C21 H21A 109.5 . . ?
C19 C21 H21B 109.5 . . ?
C19 C21 H21C 109.5 . . ?
H21A C21 H21B 109.5 . . ?
H21A C21 H21C 109.5 . . ?
H21B C21 H21C 109.5 . . ?
H22A C22 H22B 109.5 . . ?
H22A C22 H22C 109.5 . . ?
H22B C22 H22C 109.5 . . ?
C23 C22 H22A 109.5 . . ?
C23 C22 H22B 109.5 . . ?
C23 C22 H22C 109.5 . . ?
C18 C23 C22 114.0(4) . . ?
C18 C23 H23 107.2 . . ?
C18 C23 C24 110.3(4) . . ?
C22 C23 H23 107.2 . . ?
C22 C23 C24 110.5(4) . . ?
C24 C23 H23 107.2 . . ?
C23 C24 H24A 109.5 . . ?
C23 C24 H24B 109.5 . . ?
C23 C24 H24C 109.5 . . ?
H24A C24 H24B 109.5 . . ?
H24A C24 H24C 109.5 . . ?
H24B C24 H24C 109.5 . . ?
N2 C25 C26 121.2(3) . . ?
N2 C25 C30 121.1(3) . . ?
C30 C25 C26 117.8(3) . . ?
C25 C26 C31 118.9(3) . . ?
C27 C26 C25 119.7(4) . . ?
C27 C26 C31 121.4(4) . . ?
C26 C27 H27 119.1 . . ?
C28 C27 C26 121.8(5) . . ?
C28 C27 H27 119.1 . . ?
C27 C28 H28 120.2 . . ?
C27 C28 C29 119.7(4) . . ?
C29 C28 H28 120.2 . . ?
C28 C29 H29 119.2 . . ?
C28 C29 C30 121.5(5) . . ?
C30 C29 H29 119.2 . . ?
C25 C30 C34 121.3(3) . . ?
C29 C30 C25 119.5(4) . . ?
C29 C30 C34 119.1(4) . . ?
C26 C31 H31 107.1 . . ?
C26 C31 C32 114.0(5) . . ?
C32 C31 H31 107.1 . . ?
C33 C31 C26 111.2(4) . . ?
C33 C31 H31 107.1 . . ?
C33 C31 C32 110.1(5) . . ?
C31 C32 H32A 109.5 . . ?
C31 C32 H32B 109.5 . . ?
C31 C32 H32C 109.5 . . ?
H32A C32 H32B 109.5 . . ?
H32A C32 H32C 109.5 . . ?
H32B C32 H32C 109.5 . . ?
C31 C33 H33A 109.5 . . ?
C31 C33 H33B 109.5 . . ?
C31 C33 H33C 109.5 . . ?
H33A C33 H33B 109.5 . . ?
H33A C33 H33C 109.5 . . ?
H33B C33 H33C 109.5 . . ?
C30 C34 H34 106.7 . . ?
C30 C34 C35 114.6(4) . . ?
C30 C34 C36 111.1(4) . . ?
C35 C34 H34 106.7 . . ?
C36 C34 H34 106.7 . . ?
C36 C34 C35 110.6(4) . . ?
C34 C35 H35A 109.5 . . ?
C34 C35 H35B 109.5 . . ?
C34 C35 H35C 109.5 . . ?
H35A C35 H35B 109.5 . . ?
H35A C35 H35C 109.5 . . ?
H35B C35 H35C 109.5 . . ?
C34 C36 H36A 109.5 . . ?
C34 C36 H36B 109.5 . . ?
C34 C36 H36C 109.5 . . ?
H36A C36 H36B 109.5 . . ?
H36A C36 H36C 109.5 . . ?
H36B C36 H36C 109.5 . . ?
C38 C37 Zn1 119.0(3) . . ?
C38 C37 C42 112.9(4) . . ?
C42 C37 Zn1 128.0(3) . . ?
F3 C38 C39 116.0(4) . . ?
C37 C38 F3 118.2(3) . . ?
C37 C38 C39 125.9(5) . . ?
C38 C39 H39 122.0 . . ?
C40 C39 C38 116.0(5) . . ?
C40 C39 H39 122.0 . . ?
F2 C40 C39 118.3(6) . . ?
C41 C40 F2 118.6(6) . . ?
C41 C40 C39 123.1(4) . . ?
C40 C41 H41 121.6 . . ?
C40 C41 C42 116.7(5) . . ?
C42 C41 H41 121.6 . . ?
F1 C42 C37 118.7(4) . . ?
F1 C42 C41 116.0(5) . . ?
C37 C42 C41 125.3(5) . . ?
O1 C43 H43A 112.3 . . ?
O1 C43 H43B 112.3 . . ?
O1 C43 C44 98(2) . . ?
H43A C43 H43B 109.9 . . ?
C44 C43 H43A 112.3 . . ?
C44 C43 H43B 112.3 . . ?
C43 C44 H44A 113.6 . . ?
C43 C44 H44B 113.6 . . ?
H44A C44 H44B 110.8 . . ?
C45 C44 C43 90(2) . . ?
C45 C44 H44A 113.6 . . ?
C45 C44 H44B 113.6 . . ?
C44 C45 H45A 112.7 . . ?
C44 C45 H45B 112.7 . . ?
H45A C45 H45B 110.2 . . ?
C46 C45 C44 95(3) . . ?
C46 C45 H45A 112.7 . . ?
C46 C45 H45B 112.7 . . ?
O1 C46 C45 103(3) . . ?
O1 C46 H46A 111.1 . . ?
O1 C46 H46B 111.1 . . ?
C45 C46 H46A 111.1 . . ?
C45 C46 H46B 111.1 . . ?
H46A C46 H46B 109.1 . . ?
O2 C47 H47A 111.2 . . ?
O2 C47 H47B 111.2 . . ?
O2 C47 C48 102.8(13) . . ?
H47A C47 H47B 109.1 . . ?
C48 C47 H47A 111.2 . . ?
C48 C47 H47B 111.2 . . ?
C47 C48 H48A 111.3 . . ?
C47 C48 H48B 111.3 . . ?
C47 C48 C49 102.2(13) . . ?
H48A C48 H48B 109.2 . . ?
C49 C48 H48A 111.3 . . ?
C49 C48 H48B 111.3 . . ?
C48 C49 H49A 110.7 . . ?
C48 C49 H49B 110.7 . . ?
H49A C49 H49B 108.8 . . ?
C50 C49 C48 105.3(13) . . ?
C50 C49 H49A 110.7 . . ?
C50 C49 H49B 110.7 . . ?
O2 C50 C49 95.3(13) . . ?
O2 C50 H50A 112.7 . . ?
O2 C50 H50B 112.7 . . ?
C49 C50 H50A 112.7 . . ?
C49 C50 H50B 112.7 . . ?
H50A C50 H50B 110.2 . . ?
O3 C51 H51A 110.7 . . ?
O3 C51 H51B 110.7 . . ?
O3 C51 C52 105(2) . . ?
H51A C51 H51B 108.8 . . ?
C52 C51 H51A 110.7 . . ?
C52 C51 H51B 110.7 . . ?
C51 C52 H52A 111.3 . . ?
C51 C52 H52B 111.3 . . ?
C51 C52 C53 102(2) . . ?
H52A C52 H52B 109.2 . . ?
C53 C52 H52A 111.3 . . ?
C53 C52 H52B 111.3 . . ?
C52 C53 H53A 111.9 . . ?
C52 C53 H53B 111.9 . . ?
H53A C53 H53B 109.6 . . ?
C54 C53 C52 99.3(19) . . ?
C54 C53 H53A 111.9 . . ?
C54 C53 H53B 111.9 . . ?
O3 C54 C53 101(2) . . ?
O3 C54 H54A 111.5 . . ?
O3 C54 H54B 111.5 . . ?
C53 C54 H54A 111.5 . . ?
C53 C54 H54B 111.5 . . ?
H54A C54 H54B 109.4 . . ?
O4 C55 H55A 110.3 . . ?
O4 C55 H55B 110.3 . . ?
O4 C55 C56 106.9(16) . . ?
H55A C55 H55B 108.6 . . ?
C56 C55 H55A 110.3 . . ?
C56 C55 H55B 110.3 . . ?
C55 C56 H56A 110.8 . . ?
C55 C56 H56B 110.8 . . ?
H56A C56 H56B 108.9 . . ?
C57 C56 C55 104.7(18) . . ?
C57 C56 H56A 110.8 . . ?
C57 C56 H56B 110.8 . . ?
C56 C57 H57A 112.5 . . ?
C56 C57 H57B 112.5 . . ?
C56 C57 C58 96.4(17) . . ?
H57A C57 H57B 110.0 . . ?
C58 C57 H57A 112.5 . . ?
C58 C57 H57B 112.5 . . ?
O4 C58 C57 111.0(17) . . ?
O4 C58 H58A 109.4 . . ?
O4 C58 H58B 109.4 . . ?
C57 C58 H58A 109.4 . . ?
C57 C58 H58B 109.4 . . ?
H58A C58 H58B 108.0 . . ?
O5 C59 H59A 112.2 . . ?
O5 C59 H59B 112.2 . . ?
O5 C59 C60 97.9(17) . . ?
H59A C59 H59B 109.8 . . ?
C60 C59 H59A 112.2 . . ?
C60 C59 H59B 112.2 . . ?
C59 C60 H60A 108.7 . . ?
C59 C60 H60B 108.7 . . ?
C59 C60 C61 114.0(17) . . ?
H60A C60 H60B 107.6 . . ?
C61 C60 H60A 108.7 . . ?
C61 C60 H60B 108.7 . . ?
C60 C61 H61A 111.2 . . ?
C60 C61 H61B 111.2 . . ?
C60 C61 C62 102.8(15) . . ?
H61A C61 H61B 109.1 . . ?
C62 C61 H61A 111.2 . . ?
C62 C61 H61B 111.2 . . ?
O5 C62 C61 104.2(16) . . ?
O5 C62 H62A 110.9 . . ?
O5 C62 H62B 110.9 . . ?
C61 C62 H62A 110.9 . . ?
C61 C62 H62B 110.9 . . ?
H62A C62 H62B 108.9 . . ?
O6 C63 H63A 110.9 . . ?
O6 C63 H63B 110.9 . . ?
O6 C63 C64 104.2(15) . . ?
H63A C63 H63B 108.9 . . ?
C64 C63 H63A 110.9 . . ?
C64 C63 H63B 110.9 . . ?
C63 C64 H64A 110.9 . . ?
C63 C64 H64B 110.9 . . ?
C63 C64 C65 104.4(16) . . ?
H64A C64 H64B 108.9 . . ?
C65 C64 H64A 110.9 . . ?
C65 C64 H64B 110.9 . . ?
C64 C65 H65A 111.2 . . ?
C64 C65 H65B 111.2 . . ?
H65A C65 H65B 109.1 . . ?
C66 C65 C64 103.0(16) . . ?
C66 C65 H65A 111.2 . . ?
C66 C65 H65B 111.2 . . ?
O6 C66 C65 102.6(16) . . ?
O6 C66 H66A 111.3 . . ?
O6 C66 H66B 111.3 . . ?
C65 C66 H66A 111.3 . . ?
C65 C66 H66B 111.3 . . ?
H66A C66 H66B 109.2 . . ?
C43A O1A K1 116.4(18) . . ?
C43A O1A C46A 107(2) . . ?
C46A O1A K1 132.0(16) . . ?
O1A C43A H43C 109.2 . . ?
O1A C43A H43D 109.2 . . ?
O1A C43A C44A 112(2) . . ?
H43C C43A H43D 107.9 . . ?
C44A C43A H43C 109.2 . . ?
C44A C43A H43D 109.2 . . ?
C43A C44A H44C 111.2 . . ?
C43A C44A H44D 111.2 . . ?
H44C C44A H44D 109.1 . . ?
C45A C44A C43A 103(2) . . ?
C45A C44A H44C 111.2 . . ?
C45A C44A H44D 111.2 . . ?
C44A C45A H45C 110.3 . . ?
C44A C45A H45D 110.3 . . ?
H45C C45A H45D 108.5 . . ?
C46A C45A C44A 107(3) . . ?
C46A C45A H45C 110.3 . . ?
C46A C45A H45D 110.3 . . ?
O1A C46A C45A 109(3) . . ?
O1A C46A H46C 109.8 . . ?
O1A C46A H46D 109.8 . . ?
C45A C46A H46C 109.8 . . ?
C45A C46A H46D 109.8 . . ?
H46C C46A H46D 108.3 . . ?
C51A O3A K1 133(2) . . ?
C51A O3A C54A 115(2) . . ?
C54A O3A K1 105.6(14) . . ?
O3A C51A H51C 111.9 . . ?
O3A C51A H51D 111.9 . . ?
O3A C51A C52A 99(2) . . ?
H51C C51A H51D 109.6 . . ?
C52A C51A H51C 111.9 . . ?
C52A C51A H51D 111.9 . . ?
C51A C52A H52C 109.9 . . ?
C51A C52A H52D 109.9 . . ?
C51A C52A C53A 109(2) . . ?
H52C C52A H52D 108.3 . . ?
C53A C52A H52C 109.9 . . ?
C53A C52A H52D 109.9 . . ?
C52A C53A H53C 111.7 . . ?
C52A C53A H53D 111.7 . . ?
H53C C53A H53D 109.5 . . ?
C54A C53A C52A 100.3(17) . . ?
C54A C53A H53C 111.7 . . ?
C54A C53A H53D 111.7 . . ?
O3A C54A C53A 106(2) . . ?
O3A C54A H54C 110.5 . . ?
O3A C54A H54D 110.5 . . ?
C53A C54A H54C 110.5 . . ?
C53A C54A H54D 110.5 . . ?
H54C C54A H54D 108.7 . . ?
C55A O4A C58A 109.8(17) . . ?
O4A C55A H55C 109.3 . . ?
O4A C55A H55D 109.3 . . ?
O4A C55A C56A 111.6(17) . . ?
H55C C55A H55D 108.0 . . ?
C56A C55A H55C 109.3 . . ?
C56A C55A H55D 109.3 . . ?
C55A C56A H56C 112.4 . . ?
C55A C56A H56D 112.4 . . ?
C55A C56A C57A 96.7(17) . . ?
H56C C56A H56D 110.0 . . ?
C57A C56A H56C 112.4 . . ?
C57A C56A H56D 112.4 . . ?
C56A C57A H57C 109.2 . . ?
C56A C57A H57D 109.2 . . ?
H57C C57A H57D 107.9 . . ?
C58A C57A C56A 111.8(18) . . ?
C58A C57A H57C 109.2 . . ?
C58A C57A H57D 109.2 . . ?
O4A C58A C57A 102.8(17) . . ?
O4A C58A H58C 111.2 . . ?
O4A C58A H58D 111.2 . . ?
C57A C58A H58C 111.2 . . ?
C57A C58A H58D 111.2 . . ?
H58C C58A H58D 109.1 . . ?
C47A O2A K1 135.2(13) . . ?
C50A O2A K1 124.5(11) . . ?
C50A O2A C47A 89.9(13) . . ?
O2A C47A H47C 111.1 . . ?
O2A C47A H47D 111.1 . . ?
O2A C47A C48A 103.5(15) . . ?
O2A C47A C50A 44.4(7) . . ?
H47C C47A H47D 109.0 . . ?
C48A C47A H47C 111.1 . . ?
C48A C47A H47D 111.1 . . ?
C48A C47A C50A 74.4(11) . . ?
C50A C47A H47C 91.4 . . ?
C50A C47A H47D 154.0 . . ?
C47A C48A H48C 111.8 . . ?
C47A C48A H48D 111.8 . . ?
C47A C48A C49A 99.9(13) . . ?
H48C C48A H48D 109.5 . . ?
C49A C48A H48C 111.8 . . ?
C49A C48A H48D 111.8 . . ?
C48A C49A H49C 113.7 . . ?
C48A C49A H49D 113.7 . . ?
H49C C49A H49D 110.9 . . ?
C50A C49A C48A 89.7(13) . . ?
C50A C49A H49C 113.7 . . ?
C50A C49A H49D 113.7 . . ?
O2A C50A C47A 45.7(7) . . ?
O2A C50A C49A 92.1(10) . . ?
O2A C50A H50C 113.3 . . ?
O2A C50A H50D 113.3 . . ?
C47A C50A H50C 156.9 . . ?
C47A C50A H50D 77.3 . . ?
C49A C50A C47A 81.0(10) . . ?
C49A C50A H50C 113.3 . . ?
C49A C50A H50D 113.3 . . ?
H50C C50A H50D 110.6 . . ?
C59A O5A K2 128.1(13) . . ?
C59A O5A C62A 107.9(19) . . ?
C62A O5A K2 121.6(14) . . ?
O5A C59A H59C 110.4 . . ?
O5A C59A H59D 110.4 . . ?
O5A C59A C60A 106.5(18) . . ?
H59C C59A H59D 108.6 . . ?
C60A C59A H59C 110.4 . . ?
C60A C59A H59D 110.4 . . ?
C59A C60A H60C 110.3 . . ?
C59A C60A H60D 110.3 . . ?
C59A C60A C61A 107.2(16) . . ?
H60C C60A H60D 108.5 . . ?
C61A C60A H60C 110.3 . . ?
C61A C60A H60D 110.3 . . ?
O5A C62A H62C 110.2 . . ?
O5A C62A H62D 110.2 . . ?
O5A C62A C61A 107.3(16) . . ?
H62C C62A H62D 108.5 . . ?
C61A C62A H62C 110.2 . . ?
C61A C62A H62D 110.2 . . ?
C60A C61A C62A 98.7(16) . . ?
C60A C61A H61C 112.0 . . ?
C60A C61A H61D 112.0 . . ?
C62A C61A H61C 112.0 . . ?
C62A C61A H61D 112.0 . . ?
H61C C61A H61D 109.7 . . ?
C63A O6A K2 114.6(11) . . ?
C66A O6A K2 132.2(12) . . ?
C66A O6A C63A 108.2(12) . . ?
O6A C63A H63C 111.4 . . ?
O6A C63A H63D 111.4 . . ?
O6A C63A C64A 102.0(10) . . ?
H63C C63A H63D 109.2 . . ?
C64A C63A H63C 111.4 . . ?
C64A C63A H63D 111.4 . . ?
C63A C64A H64C 111.3 . . ?
C63A C64A H64D 111.3 . . ?
C63A C64A C65A 102.1(14) . . ?
H64C C64A H64D 109.2 . . ?
C65A C64A H64C 111.3 . . ?
C65A C64A H64D 111.3 . . ?
C64A C65A H65C 112.5 . . ?
C64A C65A H65D 112.5 . . ?
C64A C65A C66A 96.1(15) . . ?
H65C C65A H65D 110.1 . . ?
C66A C65A H65C 112.5 . . ?
C66A C65A H65D 112.5 . . ?
O6A C66A C65A 94.9(16) . . ?
O6A C66A H66C 112.8 . . ?
O6A C66A H66D 112.8 . . ?
C65A C66A H66C 112.8 . . ?
C65A C66A H66D 112.8 . . ?
H66C C66A H66D 110.2 . . ?
C71 O8 K2 110.4(8) . . ?
C71 O8 C74 107.2(8) . . ?
C74 O8 K2 123.0(8) . . ?
O8 C71 H71A 110.9 . . ?
O8 C71 H71B 110.9 . . ?
O8 C71 C72 104.1(9) . . ?
H71A C71 H71B 108.9 . . ?
C72 C71 H71A 110.9 . . ?
C72 C71 H71B 110.9 . . ?
C71 C72 H72A 111.2 . . ?
C71 C72 H72B 111.2 . . ?
H72A C72 H72B 109.1 . . ?
C73 C72 C71 102.9(8) . . ?
C73 C72 H72A 111.2 . . ?
C73 C72 H72B 111.2 . . ?
C72 C73 H73A 110.9 . . ?
C72 C73 H73B 110.9 . . ?
H73A C73 H73B 108.9 . . ?
C74 C73 C72 104.1(8) . . ?
C74 C73 H73A 110.9 . . ?
C74 C73 H73B 110.9 . . ?
O8 C74 C73 107.6(8) . . ?
O8 C74 H74A 110.2 . . ?
O8 C74 H74B 110.2 . . ?
C73 C74 H74A 110.2 . . ?
C73 C74 H74B 110.2 . . ?
H74A C74 H74B 108.5 . . ?
C67 O7 K2 135.2(10) . . ?
C70 O7 K2 119.3(11) . . ?
C70 O7 C67 103.1(11) . . ?
O7 C67 H67A 111.6 . . ?
O7 C67 H67B 111.6 . . ?
O7 C67 C68 100.8(9) . . ?
H67A C67 H67B 109.4 . . ?
C68 C67 H67A 111.6 . . ?
C68 C67 H67B 111.6 . . ?
C67 C68 H68A 111.3 . . ?
C67 C68 H68B 111.3 . . ?
H68A C68 H68B 109.2 . . ?
C69 C68 C67 102.4(11) . . ?
C69 C68 H68A 111.3 . . ?
C69 C68 H68B 111.3 . . ?
C68 C69 H69A 111.4 . . ?
C68 C69 H69B 111.4 . . ?
H69A C69 H69B 109.3 . . ?
C70 C69 C68 101.6(11) . . ?
C70 C69 H69A 111.4 . . ?
C70 C69 H69B 111.4 . . ?
O7 C70 C69 108.9(11) . . ?
O7 C70 H70A 109.9 . . ?
O7 C70 H70B 109.9 . . ?
C69 C70 H70A 109.9 . . ?
C69 C70 H70B 109.9 . . ?
H70A C70 H70B 108.3 . . ?

loop_
_geom_bond_atom_site_label_1
_geom_bond_atom_site_label_2
_geom_bond_distance
_geom_bond_site_symmetry_2
_geom_bond_publ_flag
Zn1 Si1 2.6197(9) . ?
Zn1 N1 1.952(2) . ?
Zn1 N2 1.969(3) . ?
Zn1 C37 1.970(3) . ?
K1 O1 2.74(3) . ?
K1 O1 2.74(3) 7_656 ?
K1 O2 2.643(14) 7_656 ?
K1 O2 2.643(14) . ?
K1 O3 2.66(3) . ?
K1 O3 2.66(3) 7_656 ?
K1 O1A 2.70(3) . ?
K1 O1A 2.70(3) 7_656 ?
K1 O3A 2.74(3) 7_656 ?
K1 O3A 2.74(3) . ?
K1 O2A 2.676(14) . ?
K1 O2A 2.676(14) 7_656 ?
K2 O5 2.67(2) . ?
K2 O5 2.67(2) 2_655 ?
K2 O6 2.703(17) 2_655 ?
K2 O6 2.703(17) . ?
K2 C66 3.33(2) 2_655 ?
K2 O5A 2.73(2) 2_655 ?
K2 O5A 2.73(2) . ?
K2 O6A 2.501(15) 2_655 ?
K2 O6A 2.501(15) . ?
K2 C63A 3.367(17) 2_655 ?
K2 O8 2.809(8) . ?
K2 O7 2.650(9) . ?
Si1 N1 1.703(3) . ?
Si1 N2 1.704(2) . ?
Si1 C1 1.896(4) . ?
Si1 C7 1.887(3) . ?
F1 C42 1.352(6) . ?
F2 C40 1.359(5) . ?
F3 C38 1.366(5) . ?
O1 C43 1.435(10) . ?
O1 C46 1.431(9) . ?
O2 C47 1.446(9) . ?
O2 C50 1.404(10) . ?
O3 C51 1.425(10) . ?
O3 C54 1.435(10) . ?
O4 C55 1.415(10) . ?
O4 C58 1.404(10) . ?
O5 C59 1.432(10) . ?
O5 C62 1.433(10) . ?
O6 C63 1.426(10) . ?
O6 C66 1.427(10) . ?
N1 C13 1.404(4) . ?
N2 C25 1.405(4) . ?
C1 C2 1.395(6) . ?
C1 C6 1.399(5) . ?
C2 H2 0.9500 . ?
C2 C3 1.394(6) . ?
C3 H3 0.9500 . ?
C3 C4 1.364(9) . ?
C4 H4 0.9500 . ?
C4 C5 1.378(9) . ?
C5 H5 0.9500 . ?
C5 C6 1.400(7) . ?
C6 H6 0.9500 . ?
C7 C8 1.383(5) . ?
C7 C12 1.390(5) . ?
C8 H8 0.9500 . ?
C8 C9 1.404(6) . ?
C9 H9 0.9500 . ?
C9 C10 1.370(8) . ?
C10 H10 0.9500 . ?
C10 C11 1.350(8) . ?
C11 H11 0.9500 . ?
C11 C12 1.392(7) . ?
C12 H12 0.9500 . ?
C13 C14 1.421(5) . ?
C13 C18 1.413(5) . ?
C14 C15 1.389(5) . ?
C14 C19 1.500(6) . ?
C15 H15 0.9500 . ?
C15 C16 1.375(7) . ?
C16 H16 0.9500 . ?
C16 C17 1.383(7) . ?
C17 H17 0.9500 . ?
C17 C18 1.403(5) . ?
C18 C23 1.516(6) . ?
C19 H19 1.0000 . ?
C19 C20 1.530(6) . ?
C19 C21 1.540(6) . ?
C20 H20A 0.9800 . ?
C20 H20B 0.9800 . ?
C20 H20C 0.9800 . ?
C21 H21A 0.9800 . ?
C21 H21B 0.9800 . ?
C21 H21C 0.9800 . ?
C22 H22A 0.9800 . ?
C22 H22B 0.9800 . ?
C22 H22C 0.9800 . ?
C22 C23 1.536(6) . ?
C23 H23 1.0000 . ?
C23 C24 1.538(7) . ?
C24 H24A 0.9800 . ?
C24 H24B 0.9800 . ?
C24 H24C 0.9800 . ?
C25 C26 1.419(5) . ?
C25 C30 1.411(6) . ?
C26 C27 1.400(6) . ?
C26 C31 1.497(7) . ?
C27 H27 0.9500 . ?
C27 C28 1.353(8) . ?
C28 H28 0.9500 . ?
C28 C29 1.364(8) . ?
C29 H29 0.9500 . ?
C29 C30 1.409(6) . ?
C30 C34 1.517(6) . ?
C31 H31 1.0000 . ?
C31 C32 1.539(6) . ?
C31 C33 1.485(8) . ?
C32 H32A 0.9800 . ?
C32 H32B 0.9800 . ?
C32 H32C 0.9800 . ?
C33 H33A 0.9800 . ?
C33 H33B 0.9800 . ?
C33 H33C 0.9800 . ?
C34 H34 1.0000 . ?
C34 C35 1.532(6) . ?
C34 C36 1.526(6) . ?
C35 H35A 0.9800 . ?
C35 H35B 0.9800 . ?
C35 H35C 0.9800 . ?
C36 H36A 0.9800 . ?
C36 H36B 0.9800 . ?
C36 H36C 0.9800 . ?
C37 C38 1.363(6) . ?
C37 C42 1.366(6) . ?
C38 C39 1.390(6) . ?
C39 H39 0.9500 . ?
C39 C40 1.360(9) . ?
C40 C41 1.340(8) . ?
C41 H41 0.9500 . ?
C41 C42 1.393(6) . ?
C43 H43A 0.9900 . ?
C43 H43B 0.9900 . ?
C43 C44 1.529(10) . ?
C44 H44A 0.9900 . ?
C44 H44B 0.9900 . ?
C44 C45 1.516(10) . ?
C45 H45A 0.9900 . ?
C45 H45B 0.9900 . ?
C45 C46 1.516(10) . ?
C46 H46A 0.9900 . ?
C46 H46B 0.9900 . ?
C47 H47A 0.9900 . ?
C47 H47B 0.9900 . ?
C47 C48 1.527(10) . ?
C48 H48A 0.9900 . ?
C48 H48B 0.9900 . ?
C48 C49 1.542(9) . ?
C49 H49A 0.9900 . ?
C49 H49B 0.9900 . ?
C49 C50 1.538(10) . ?
C50 H50A 0.9900 . ?
C50 H50B 0.9900 . ?
C51 H51A 0.9900 . ?
C51 H51B 0.9900 . ?
C51 C52 1.513(10) . ?
C52 H52A 0.9900 . ?
C52 H52B 0.9900 . ?
C52 C53 1.535(10) . ?
C53 H53A 0.9900 . ?
C53 H53B 0.9900 . ?
C53 C54 1.520(10) . ?
C54 H54A 0.9900 . ?
C54 H54B 0.9900 . ?
C55 H55A 0.9900 . ?
C55 H55B 0.9900 . ?
C55 C56 1.546(10) . ?
C56 H56A 0.9900 . ?
C56 H56B 0.9900 . ?
C56 C57 1.502(10) . ?
C57 H57A 0.9900 . ?
C57 H57B 0.9900 . ?
C57 C58 1.533(10) . ?
C58 H58A 0.9900 . ?
C58 H58B 0.9900 . ?
C59 H59A 0.9900 . ?
C59 H59B 0.9900 . ?
C59 C60 1.503(10) . ?
C60 H60A 0.9900 . ?
C60 H60B 0.9900 . ?
C60 C61 1.513(10) . ?
C61 H61A 0.9900 . ?
C61 H61B 0.9900 . ?
C61 C62 1.524(9) . ?
C62 H62A 0.9900 . ?
C62 H62B 0.9900 . ?
C63 H63A 0.9900 . ?
C63 H63B 0.9900 . ?
C63 C64 1.520(10) . ?
C64 H64A 0.9900 . ?
C64 H64B 0.9900 . ?
C64 C65 1.526(10) . ?
C65 H65A 0.9900 . ?
C65 H65B 0.9900 . ?
C65 C66 1.511(10) . ?
C66 H66A 0.9900 . ?
C66 H66B 0.9900 . ?
O1A C43A 1.430(10) . ?
O1A C46A 1.433(9) . ?
C43A H43C 0.9900 . ?
C43A H43D 0.9900 . ?
C43A C44A 1.526(10) . ?
C44A H44C 0.9900 . ?
C44A H44D 0.9900 . ?
C44A C45A 1.513(10) . ?
C45A H45C 0.9900 . ?
C45A H45D 0.9900 . ?
C45A C46A 1.513(10) . ?
C46A H46C 0.9900 . ?
C46A H46D 0.9900 . ?
O3A C51A 1.430(10) . ?
O3A C54A 1.441(10) . ?
C51A H51C 0.9900 . ?
C51A H51D 0.9900 . ?
C51A C52A 1.515(10) . ?
C52A H52C 0.9900 . ?
C52A H52D 0.9900 . ?
C52A C53A 1.520(10) . ?
C53A H53C 0.9900 . ?
C53A H53D 0.9900 . ?
C53A C54A 1.513(9) . ?
C54A H54C 0.9900 . ?
C54A H54D 0.9900 . ?
O4A C55A 1.417(10) . ?
O4A C58A 1.420(10) . ?
C55A H55C 0.9900 . ?
C55A H55D 0.9900 . ?
C55A C56A 1.489(10) . ?
C56A H56C 0.9900 . ?
C56A H56D 0.9900 . ?
C56A C57A 1.530(10) . ?
C57A H57C 0.9900 . ?
C57A H57D 0.9900 . ?
C57A C58A 1.516(10) . ?
C58A H58C 0.9900 . ?
C58A H58D 0.9900 . ?
O2A C47A 1.451(9) . ?
O2A C50A 1.418(10) . ?
C47A H47C 0.9900 . ?
C47A H47D 0.9900 . ?
C47A C48A 1.515(10) . ?
C47A C50A 2.03(2) . ?
C48A H48C 0.9900 . ?
C48A H48D 0.9900 . ?
C48A C49A 1.549(9) . ?
C49A H49C 0.9900 . ?
C49A H49D 0.9900 . ?
C49A C50A 1.540(10) . ?
C50A H50C 0.9900 . ?
C50A H50D 0.9900 . ?
O5A C59A 1.432(10) . ?
O5A C62A 1.433(10) . ?
C59A H59C 0.9900 . ?
C59A H59D 0.9900 . ?
C59A C60A 1.504(10) . ?
C60A H60C 0.9900 . ?
C60A H60D 0.9900 . ?
C60A C61A 1.516(10) . ?
C62A H62C 0.9900 . ?
C62A H62D 0.9900 . ?
C62A C61A 1.530(10) . ?
C61A H61C 0.9900 . ?
C61A H61D 0.9900 . ?
O6A C63A 1.442(10) . ?
O6A C66A 1.412(10) . ?
C63A H63C 0.9900 . ?
C63A H63D 0.9900 . ?
C63A C64A 1.503(10) . ?
C64A H64C 0.9900 . ?
C64A H64D 0.9900 . ?
C64A C65A 1.524(10) . ?
C65A H65C 0.9900 . ?
C65A H65D 0.9900 . ?
C65A C66A 1.525(10) . ?
C66A H66C 0.9900 . ?
C66A H66D 0.9900 . ?
O8 C71 1.420(8) . ?
O8 C74 1.421(8) . ?
C71 H71A 0.9900 . ?
C71 H71B 0.9900 . ?
C71 C72 1.542(9) . ?
C72 H72A 0.9900 . ?
C72 H72B 0.9900 . ?
C72 C73 1.532(9) . ?
C73 H73A 0.9900 . ?
C73 H73B 0.9900 . ?
C73 C74 1.525(9) . ?
C74 H74A 0.9900 . ?
C74 H74B 0.9900 . ?
O7 C67 1.427(9) . ?
O7 C70 1.400(9) . ?
C67 H67A 0.9900 . ?
C67 H67B 0.9900 . ?
C67 C68 1.536(9) . ?
C68 H68A 0.9900 . ?
C68 H68B 0.9900 . ?
C68 C69 1.525(9) . ?
C69 H69A 0.9900 . ?
C69 H69B 0.9900 . ?
C69 C70 1.504(9) . ?
C70 H70A 0.9900 . ?
C70 H70B 0.9900 . ?

loop_
_geom_torsion_atom_site_label_1
_geom_torsion_atom_site_label_2
_geom_torsion_atom_site_label_3
_geom_torsion_atom_site_label_4
_geom_torsion
_geom_torsion_site_symmetry_1
_geom_torsion_site_symmetry_2
_geom_torsion_site_symmetry_3
_geom_torsion_site_symmetry_4
_geom_torsion_publ_flag
Zn1 Si1 N1 C13 -176.0(4) . . . . ?
Zn1 Si1 N2 C25 -151.7(4) . . . . ?
Zn1 Si1 C1 C2 -17.9(4) . . . . ?
Zn1 Si1 C1 C6 157.4(3) . . . . ?
Zn1 Si1 C7 C8 -83.6(3) . . . . ?
Zn1 Si1 C7 C12 97.2(4) . . . . ?
Zn1 N1 C13 C14 -90.6(4) . . . . ?
Zn1 N1 C13 C18 86.0(4) . . . . ?
Zn1 N2 C25 C26 119.5(3) . . . . ?
Zn1 N2 C25 C30 -58.4(4) . . . . ?
Zn1 C37 C38 F3 3.6(5) . . . . ?
Zn1 C37 C38 C39 -176.5(4) . . . . ?
Zn1 C37 C42 F1 -5.6(6) . . . . ?
Zn1 C37 C42 C41 175.5(4) . . . . ?
K1 O1 C43 C44 159(3) . . . . ?
K1 O1 C46 C45 166(2) . . . . ?
K1 O2 C47 C48 151.8(14) . . . . ?
K1 O2 C50 C49 -177.3(13) . . . . ?
K1 O3 C51 C52 126(3) . . . . ?
K1 O3 C54 C53 -117(3) . . . . ?
K1 O1A C43A C44A 171(2) . . . . ?
K1 O1A C46A C45A -169(3) . . . . ?
K1 O3A C51A C52A 132(3) . . . . ?
K1 O3A C54A C53A -159.4(18) . . . . ?
K1 O2A C47A C48A -93.1(19) . . . . ?
K1 O2A C47A C50A -143.3(19) . . . . ?
K1 O2A C50A C47A 149.3(18) . . . . ?
K1 O2A C50A C49A 74.0(14) . . . . ?
K2 O5 C59 C60 -167.8(15) . . . . ?
K2 O5 C62 C61 170.4(15) . . . . ?
K2 O6 C63 C64 127(3) . . . . ?
K2 O6 C66 C65 -126.8(15) . . . . ?
K2 O5A C59A C60A -154.5(17) . . . . ?
K2 O5A C62A C61A 135.9(16) . . . . ?
K2 O6A C63A C64A 179.3(17) . . . . ?
K2 O6A C66A C65A -156(2) . . . . ?
K2 O8 C71 C72 98.0(10) . . . . ?
K2 O8 C74 C73 -101.6(11) . . . . ?
K2 O7 C67 C68 113.1(12) . . . . ?
K2 O7 C70 C69 -127.6(14) . . . . ?
Si1 N1 C13 C14 84.1(4) . . . . ?
Si1 N1 C13 C18 -99.4(4) . . . . ?
Si1 N2 C25 C26 -98.6(4) . . . . ?
Si1 N2 C25 C30 83.5(4) . . . . ?
Si1 C1 C2 C3 176.0(4) . . . . ?
Si1 C1 C6 C5 -174.7(5) . . . . ?
Si1 C7 C8 C9 -179.2(4) . . . . ?
Si1 C7 C12 C11 178.7(4) . . . . ?
F2 C40 C41 C42 -179.0(4) . . . . ?
F3 C38 C39 C40 -178.7(4) . . . . ?
O1 C43 C44 C45 63(2) . . . . ?
O2 C47 C48 C49 5(2) . . . . ?
O3 C51 C52 C53 22(3) . . . . ?
O4 C55 C56 C57 -26(2) . . . . ?
O5 C59 C60 C61 -12(3) . . . . ?
O6 C63 C64 C65 17(3) . . . . ?
N1 Si1 N2 Zn1 3.48(13) . . . . ?
N1 Si1 N2 C25 -148.2(3) . . . . ?
N1 Si1 C1 C2 -72.3(4) . . . . ?
N1 Si1 C1 C6 103.1(4) . . . . ?
N1 Si1 C7 C8 -27.8(4) . . . . ?
N1 Si1 C7 C12 153.0(3) . . . . ?
N1 C13 C14 C15 176.9(3) . . . . ?
N1 C13 C14 C19 0.5(5) . . . . ?
N1 C13 C18 C17 -176.4(3) . . . . ?
N1 C13 C18 C23 -0.7(5) . . . . ?
N2 Si1 N1 Zn1 -3.52(13) . . . . ?
N2 Si1 N1 C13 -179.5(3) . . . . ?
N2 Si1 C1 C2 37.3(4) . . . . ?
N2 Si1 C1 C6 -147.3(3) . . . . ?
N2 Si1 C7 C8 -139.1(3) . . . . ?
N2 Si1 C7 C12 41.7(4) . . . . ?
N2 C25 C26 C27 -177.5(3) . . . . ?
N2 C25 C26 C31 0.6(5) . . . . ?
N2 C25 C30 C29 177.8(3) . . . . ?
N2 C25 C30 C34 0.3(5) . . . . ?
C1 Si1 N1 Zn1 116.40(15) . . . . ?
C1 Si1 N1 C13 -59.6(4) . . . . ?
C1 Si1 N2 Zn1 -116.14(15) . . . . ?
C1 Si1 N2 C25 92.2(3) . . . . ?
C1 Si1 C7 C8 96.7(3) . . . . ?
C1 Si1 C7 C12 -82.5(4) . . . . ?
C1 C2 C3 C4 -0.7(8) . . . . ?
C2 C1 C6 C5 0.8(7) . . . . ?
C2 C3 C4 C5 -0.5(10) . . . . ?
C3 C4 C5 C6 1.8(11) . . . . ?
C4 C5 C6 C1 -2.0(10) . . . . ?
C6 C1 C2 C3 0.5(6) . . . . ?
C7 Si1 N1 Zn1 -124.87(14) . . . . ?
C7 Si1 N1 C13 59.1(4) . . . . ?
C7 Si1 N2 Zn1 125.85(15) . . . . ?
C7 Si1 N2 C25 -25.8(4) . . . . ?
C7 Si1 C1 C2 161.8(3) . . . . ?
C7 Si1 C1 C6 -22.9(4) . . . . ?
C7 C8 C9 C10 0.2(9) . . . . ?
C8 C7 C12 C11 -0.6(7) . . . . ?
C8 C9 C10 C11 0.0(9) . . . . ?
C9 C10 C11 C12 -0.5(9) . . . . ?
C10 C11 C12 C7 0.8(9) . . . . ?
C12 C7 C8 C9 0.1(7) . . . . ?
C13 C14 C15 C16 -0.8(6) . . . . ?
C13 C14 C19 C20 -133.1(4) . . . . ?
C13 C14 C19 C21 103.0(4) . . . . ?
C13 C18 C23 C22 139.9(4) . . . . ?
C13 C18 C23 C24 -95.0(4) . . . . ?
C14 C13 C18 C17 0.2(5) . . . . ?
C14 C13 C18 C23 176.0(3) . . . . ?
C14 C15 C16 C17 0.7(6) . . . . ?
C15 C14 C19 C20 50.5(5) . . . . ?
C15 C14 C19 C21 -73.4(4) . . . . ?
C15 C16 C17 C18 -0.1(6) . . . . ?
C16 C17 C18 C13 -0.3(6) . . . . ?
C16 C17 C18 C23 -176.2(4) . . . . ?
C17 C18 C23 C22 -44.2(6) . . . . ?
C17 C18 C23 C24 80.8(5) . . . . ?
C18 C13 C14 C15 0.3(5) . . . . ?
C18 C13 C14 C19 -176.1(3) . . . . ?
C19 C14 C15 C16 175.6(4) . . . . ?
C25 C26 C27 C28 -0.7(7) . . . . ?
C25 C26 C31 C32 153.1(4) . . . . ?
C25 C26 C31 C33 -81.7(5) . . . . ?
C25 C30 C34 C35 -127.1(4) . . . . ?
C25 C30 C34 C36 106.7(4) . . . . ?
C26 C25 C30 C29 -0.2(5) . . . . ?
C26 C25 C30 C34 -177.7(3) . . . . ?
C26 C27 C28 C29 0.6(8) . . . . ?
C27 C26 C31 C32 -28.7(6) . . . . ?
C27 C26 C31 C33 96.4(5) . . . . ?
C27 C28 C29 C30 -0.3(8) . . . . ?
C28 C29 C30 C25 0.1(7) . . . . ?
C28 C29 C30 C34 177.7(4) . . . . ?
C29 C30 C34 C35 55.4(5) . . . . ?
C29 C30 C34 C36 -70.8(5) . . . . ?
C30 C25 C26 C27 0.4(5) . . . . ?
C30 C25 C26 C31 178.6(4) . . . . ?
C31 C26 C27 C28 -178.8(4) . . . . ?
C37 C38 C39 C40 1.4(7) . . . . ?
C38 C37 C42 F1 178.4(4) . . . . ?
C38 C37 C42 C41 -0.6(7) . . . . ?
C38 C39 C40 F2 178.5(4) . . . . ?
C38 C39 C40 C41 -2.4(8) . . . . ?
C39 C40 C41 C42 1.9(8) . . . . ?
C40 C41 C42 F1 -179.3(5) . . . . ?
C40 C41 C42 C37 -0.3(8) . . . . ?
C42 C37 C38 F3 -179.9(4) . . . . ?
C42 C37 C38 C39 0.0(6) . . . . ?
C43 O1 C46 C45 -2(3) . . . . ?
C43 C44 C45 C46 -62(3) . . . . ?
C44 C45 C46 O1 41(3) . . . . ?
C46 O1 C43 C44 -39(3) . . . . ?
C47 O2 C50 C49 -43(2) . . . . ?
C47 C48 C49 C50 -30(2) . . . . ?
C48 C49 C50 O2 42(2) . . . . ?
C50 O2 C47 C48 26(3) . . . . ?
C51 O3 C54 C53 59(3) . . . . ?
C51 C52 C53 C54 14(3) . . . . ?
C52 C53 C54 O3 -45(3) . . . . ?
C54 O3 C51 C52 -50(3) . . . . ?
C55 O4 C58 C57 22(3) . . . . ?
C55 C56 C57 C58 35.0(19) . . . . ?
C56 C57 C58 O4 -37(2) . . . . ?
C58 O4 C55 C56 2(3) . . . . ?
C59 O5 C62 C61 -12(3) . . . . ?
C59 C60 C61 C62 6(3) . . . . ?
C60 C61 C62 O5 3(2) . . . . ?
C62 O5 C59 C60 15(3) . . . . ?
C63 O6 C66 C65 47(2) . . . . ?
C63 C64 C65 C66 10(3) . . . . ?
C64 C65 C66 O6 -34(2) . . . . ?
C66 O6 C63 C64 -40(3) . . . . ?
O1A C43A C44A C45A -4(4) . . . . ?
C43A O1A C46A C45A -15(4) . . . . ?
C43A C44A C45A C46A -5(4) . . . . ?
C44A C45A C46A O1A 12(4) . . . . ?
C46A O1A C43A C44A 12(3) . . . . ?
O3A C51A C52A C53A 30(3) . . . . ?
C51A O3A C54A C53A -4(4) . . . . ?
C51A C52A C53A C54A -32(3) . . . . ?
C52A C53A C54A O3A 21(3) . . . . ?
C54A O3A C51A C52A -16(4) . . . . ?
O4A C55A C56A C57A -27(2) . . . . ?
C55A O4A C58A C57A -11(3) . . . . ?
C55A C56A C57A C58A 19(3) . . . . ?
C56A C57A C58A O4A -6(3) . . . . ?
C58A O4A C55A C56A 26(3) . . . . ?
O2A C47A C48A C49A -7(2) . . . . ?
C47A O2A C50A C49A -75.3(14) . . . . ?
C47A C48A C49A C50A -35.4(17) . . . . ?
C48A C49A C50A O2A 70.1(14) . . . . ?
C48A C49A C50A C47A 25.6(12) . . . . ?
C50A O2A C47A C48A 50.2(19) . . . . ?
C50A C47A C48A C49A 27.2(13) . . . . ?
O5A C59A C60A C61A 15(3) . . . . ?
O5A C62A C61A C60A 35(2) . . . . ?
C59A O5A C62A C61A -28(3) . . . . ?
C59A C60A C61A C62A -29(2) . . . . ?
C62A O5A C59A C60A 8(3) . . . . ?
O6A C63A C64A C65A -16(3) . . . . ?
C63A O6A C66A C65A 51(2) . . . . ?
C63A C64A C65A C66A 46(3) . . . . ?
C64A C65A C66A O6A -57(2) . . . . ?
C66A O6A C63A C64A -23(3) . . . . ?
O8 C71 C72 C73 33.2(17) . . . . ?
C71 O8 C74 C73 27.9(15) . . . . ?
C71 C72 C73 C74 -16.4(18) . . . . ?
C72 C73 C74 O8 -5.6(18) . . . . ?
C74 O8 C71 C72 -38.4(14) . . . . ?
O7 C67 C68 C69 41.3(19) . . . . ?
C67 O7 C70 C69 37(2) . . . . ?
C67 C68 C69 C70 -19(2) . . . . ?
C68 C69 C70 O7 -10(2) . . . . ?
C70 O7 C67 C68 -48.0(15) . . . . ?
